data_4334256
loop_
_publ_author_name
'Daniel M. Whittaker'
'Tamara L. Griffiths'
'Madeleine Helliwell'
'Adam N. Swinburne'
'Louise S. Natrajan'
'Frank W. Lewis'
'Laurence M. Harwood'
'Stephen A. Parry'
'Clint A. Sharrad'

_publ_contact_author_address
;
Centre for Radiochemistry Research
School of Chemistry
University of Manchester
Oxford Road
Manchester
M13 9PL
;
_publ_contact_author_email daniel.whittaker@postgrad.manchester.ac.uk
_publ_contact_author_name 'Daniel Whittaker'
_publ_contact_author_phone +441612751405
_publ_section_title
;
 Lanthanide Speciation in Potential SANEX and GANEX Actinide/Lanthanide
 Separations Using Tetra-N-Donor Extractants
;
_journal_name_full 'Inorganic Chemistry'
_journal_page_first 3429
_journal_page_last 3444
_journal_paper_doi 10.1021/ic301599y
_journal_volume 52
_journal_year 2013
_chemical_formula_moiety 'C68 H76 N17 O3 Pr, N5 O15 Pr, 1.63(C2 H6 O), 0.75(H2O)'
_chemical_formula_sum 'C71.25 H87.25 N22 O20.38 Pr2'
_chemical_formula_weight 1859.70
_chemical_name_systematic '[Pr(CyMe4-BTPhen)2(NO3)][Pr(NO3)5].1.63EtOH.0.75H2O'
_space_group_crystal_system triclinic
_space_group_IT_number 2
_space_group_name_Hall '-P 1'
_space_group_name_H-M_alt 'P -1'
_symmetry_space_group_name_Hall '-P 1'
_symmetry_space_group_name_H-M 'P -1'
_atom_sites_solution_hydrogens geom
_atom_sites_solution_primary direct
_atom_sites_solution_secondary difmap
_audit_creation_date 2012-04-30
_audit_creation_method
;
  Olex2 1.1
  (compiled 2011.11.01 svn.r2039, GUI svn.r3906)
;
_cell_angle_alpha 107.225(5)
_cell_angle_beta 99.422(5)
_cell_angle_gamma 97.083(5)
_cell_formula_units_Z 2
_cell_length_a 13.716(5)
_cell_length_b 15.221(5)
_cell_length_c 20.359(5)
_cell_measurement_reflns_used 3434
_cell_measurement_temperature 100(2)
_cell_measurement_theta_max 23.910
_cell_measurement_theta_min 2.154
_cell_volume 3938(2)
_computing_cell_refinement 'SMART v5.625 (Bruker, 2001)'
_computing_data_collection 'SMART v5.625 (Bruker, 2001)'
_computing_data_reduction 'SAINT v6.45A (Bruker, 2003)'
_computing_molecular_graphics
;
O. V. Dolomanov, L. J. Bourhis, R. J. Gildea, J. A. K. Howard and H. Puschmann,
OLEX2: a complete structure solution, refinement and analysis program.
J. Appl. Cryst. (2009). 42, 339-341.

L. J. Farrugia, ORTEP-3 for Windows - a version of ORTEP-III 
with a Graphical User Interface (GUI). J. Appl. Crystallogr. (1997). 30, 565.
;
_computing_publication_material
;
O. V. Dolomanov, L. J. Bourhis, R. J. Gildea, J. A. K. Howard and H. Puschmann,
OLEX2: a complete structure solution, refinement and analysis program.
J. Appl. Cryst. (2009). 42, 339-341.
;
_computing_structure_refinement
;
XL, G.M. Sheldrick, Acta Cryst.
(2008). A64, 112-122
;
_computing_structure_solution 'SHELXS-97 (Sheldrick, 1990)'
_diffrn_ambient_temperature 100.15
_diffrn_measured_fraction_theta_full 0.969
_diffrn_measured_fraction_theta_max 0.969
_diffrn_measurement_device_type 'Bruker SMART APEX CCD area detector'
_diffrn_measurement_method 'phi and omega scans'
_diffrn_radiation_monochromator graphite
_diffrn_radiation_type MoK\a
_diffrn_radiation_wavelength 0.71073
_diffrn_reflns_av_R_equivalents 0.0992
_diffrn_reflns_av_unetI/netI 0.2615
_diffrn_reflns_limit_h_max 16
_diffrn_reflns_limit_h_min -16
_diffrn_reflns_limit_k_max 18
_diffrn_reflns_limit_k_min -18
_diffrn_reflns_limit_l_max 24
_diffrn_reflns_limit_l_min -24
_diffrn_reflns_number 25422
_diffrn_reflns_theta_full 25.47
_diffrn_reflns_theta_max 25.47
_diffrn_reflns_theta_min 1.53
_diffrn_source 'fine-focus sealed tube'
_diffrn_source_current 40.0
_diffrn_source_power 1.6
_diffrn_source_voltage 40.0
_exptl_absorpt_coefficient_mu 1.309
_exptl_absorpt_correction_T_max 1
_exptl_absorpt_correction_T_min 0.326834
_exptl_absorpt_correction_type multi-scan
_exptl_absorpt_process_details
;
SADABS v.2.10 (Bruker,2003) was used for absorption correction.
R(int) was 0.0819 before and 0.0408 after correction.
The Ratio of minimum to maximum transmission is 0.3268.
The \l/2 correction factor is 0.0015.
;
_exptl_crystal_colour yellow
_exptl_crystal_colour_primary yellow
_exptl_crystal_density_diffrn 1.568
_exptl_crystal_description plate
_exptl_crystal_F_000 1900
_exptl_crystal_size_max 0.15
_exptl_crystal_size_mid 0.15
_exptl_crystal_size_min 0.05
_refine_diff_density_max 1.381
_refine_diff_density_min -1.240
_refine_diff_density_rms 0.119
_refine_ls_extinction_method none
_refine_ls_goodness_of_fit_ref 0.677
_refine_ls_hydrogen_treatment constr
_refine_ls_matrix_type full
_refine_ls_number_parameters 1093
_refine_ls_number_reflns 14178
_refine_ls_number_restraints 292
_refine_ls_restrained_S_all 0.681
_refine_ls_R_factor_all 0.1214
_refine_ls_R_factor_gt 0.0547
_refine_ls_shift/su_max 0.071
_refine_ls_shift/su_mean 0.001
_refine_ls_structure_factor_coef Fsqd
_refine_ls_weighting_details 'calc w=1/[\s^2^(Fo^2^)+(0.0000P)^2^+0.0000P] where P=(Fo^2^+2Fc^2^)/3'
_refine_ls_weighting_scheme calc
_refine_ls_wR_factor_gt 0.1229
_refine_ls_wR_factor_ref 0.1393
_reflns_number_gt 6746
_reflns_number_total 14178
_reflns_threshold_expression >2sigma(I)
_cod_data_source_file ic301599y_si_002_02.cif
_cod_data_source_block complex2
_cod_database_code 4334256

loop_
_space_group_symop_id
_space_group_symop_operation_xyz
1 'x, y, z'
2 '-x, -y, -z'

loop_
_atom_site_label
_atom_site_type_symbol
_atom_site_fract_x
_atom_site_fract_y
_atom_site_fract_z
_atom_site_U_iso_or_equiv
_atom_site_adp_type
_atom_site_occupancy
_atom_site_symmetry_multiplicity
_atom_site_calc_flag
_atom_site_refinement_flags
_atom_site_disorder_assembly
_atom_site_disorder_group
Pr1 Pr 0.74562(3) 0.20181(3) 0.70074(2) 0.02266(13) Uani 1 1 d . . .
O1 O 0.6788(4) 0.0484(3) 0.5972(3) 0.0320(14) Uani 1 1 d . . .
O2 O 0.5638(4) 0.1067(4) 0.6478(3) 0.0302(13) Uani 1 1 d . . .
O3 O 0.5252(4) -0.0306(4) 0.5675(3) 0.0417(16) Uani 1 1 d . . .
N1 N 0.7050(5) 0.2135(4) 0.5292(3) 0.0278(16) Uani 1 1 d . . .
N2 N 0.6667(4) 0.2407(4) 0.5874(3) 0.0257(15) Uani 1 1 d . A .
N3 N 0.5382(5) 0.2957(5) 0.5274(4) 0.0430(19) Uani 1 1 d . A .
N4 N 0.6073(4) 0.3078(4) 0.7063(4) 0.0294(17) Uani 1 1 d . . .
N5 N 0.7333(5) 0.3086(4) 0.8232(3) 0.0266(16) Uani 1 1 d . A .
N6 N 0.9030(5) 0.2471(4) 0.8055(3) 0.0283(16) Uani 1 1 d . . .
N7 N 0.9932(5) 0.2294(4) 0.7933(3) 0.0272(16) Uani 1 1 d . . .
N8 N 0.9699(5) 0.3111(4) 0.9278(3) 0.0327(17) Uani 1 1 d . . .
N9 N 0.6276(5) 0.1077(4) 0.8051(3) 0.0296(16) Uani 1 1 d . . .
N10 N 0.7036(4) 0.0930(4) 0.7714(3) 0.0227(15) Uani 1 1 d . . .
N11 N 0.7176(5) -0.0445(4) 0.8023(3) 0.0271(16) Uani 1 1 d . . .
N12 N 0.8435(4) 0.0641(4) 0.6982(3) 0.0222(15) Uani 1 1 d . . .
N13 N 0.9011(5) 0.1999(4) 0.6442(3) 0.0253(15) Uani 1 1 d . . .
N14 N 0.8360(5) 0.3585(4) 0.6952(3) 0.0256(16) Uani 1 1 d . . .
N15 N 0.8010(5) 0.4365(5) 0.7217(3) 0.0314(17) Uani 1 1 d . . .
N16 N 0.9103(5) 0.4248(4) 0.6200(3) 0.0275(16) Uani 1 1 d . . .
N17 N 0.5863(5) 0.0393(5) 0.6032(3) 0.0280(16) Uani 1 1 d . . .
C1 C 0.6510(6) 0.2107(6) 0.3447(4) 0.0426(12) Uani 0.445(11) 1 d PDU A 1
H1A H 0.6033 0.1525 0.3159 0.051 Uiso 0.445(11) 1 calc PR A 1
H1B H 0.7004 0.2220 0.3163 0.051 Uiso 0.445(11) 1 calc PR A 1
C2 C 0.5923(13) 0.2907(12) 0.3559(8) 0.0451(14) Uani 0.445(11) 1 d PDU A 1
H2A H 0.5520 0.2874 0.3099 0.054 Uiso 0.445(11) 1 calc PR A 1
H2B H 0.6406 0.3508 0.3740 0.054 Uiso 0.445(11) 1 calc PR A 1
C3 C 0.5221(10) 0.2903(12) 0.4071(7) 0.0455(16) Uani 0.445(11) 1 d PDU A 1
C1B C 0.6510(6) 0.2107(6) 0.3447(4) 0.0426(12) Uani 0.555(11) 1 d PU A 2
H1BA H 0.6720 0.2770 0.3488 0.051 Uiso 0.555(11) 1 calc PR A 2
H1BB H 0.6697 0.1716 0.3020 0.051 Uiso 0.555(11) 1 calc PR A 2
C2B C 0.5417(9) 0.1904(10) 0.3365(6) 0.0429(17) Uani 0.555(11) 1 d PDU A 2
H2BA H 0.5206 0.1240 0.3322 0.052 Uiso 0.555(11) 1 calc PR A 2
H2BB H 0.5092 0.1998 0.2926 0.052 Uiso 0.555(11) 1 calc PR A 2
C3B C 0.5064(8) 0.2513(11) 0.3973(6) 0.0450(18) Uani 0.555(11) 1 d PDU A 2
C4 C 0.5714(6) 0.2631(6) 0.4689(4) 0.0412(14) Uani 1 1 d DU . .
C5 C 0.6586(6) 0.2244(5) 0.4698(4) 0.0351(12) Uani 1 1 d DU A .
C6 C 0.7071(6) 0.1925(6) 0.4082(4) 0.0352(12) Uani 1 1 d U . .
C7 C 0.7096(6) 0.0877(5) 0.3919(4) 0.0356(17) Uani 1 1 d U A .
H7A H 0.6407 0.0522 0.3776 0.053 Uiso 1 1 calc R . .
H7B H 0.7444 0.0767 0.4340 0.053 Uiso 1 1 calc R . .
H7C H 0.7454 0.0673 0.3537 0.053 Uiso 1 1 calc R . .
C8 C 0.8140(6) 0.2488(6) 0.4271(4) 0.0418(18) Uani 1 1 d U A .
H8A H 0.8487 0.2251 0.3889 0.063 Uiso 1 1 calc R . .
H8B H 0.8505 0.2425 0.4706 0.063 Uiso 1 1 calc R . .
H8C H 0.8111 0.3148 0.4340 0.063 Uiso 1 1 calc R . .
C9 C 0.4044(6) 0.2236(7) 0.3893(5) 0.060(3) Uani 1 1 d DU . .
H9A H 0.3658 0.2246 0.3447 0.091 Uiso 1 1 calc R A 1
H9B H 0.3698 0.2490 0.4273 0.091 Uiso 1 1 calc R A 1
H9C H 0.4106 0.1590 0.3859 0.091 Uiso 1 1 calc R A 1
C10 C 0.5061(17) 0.3955(13) 0.4285(12) 0.036(6) Uani 0.445(11) 1 d PDU A 1
H10A H 0.5701 0.4370 0.4352 0.055 Uiso 0.445(11) 1 calc PR A 1
H10B H 0.4817 0.4111 0.4725 0.055 Uiso 0.445(11) 1 calc PR A 1
H10C H 0.4566 0.4036 0.3912 0.055 Uiso 0.445(11) 1 calc PR A 1
C10B C 0.5167(14) 0.3502(12) 0.3965(9) 0.052(6) Uani 0.555(11) 1 d PD A 2
H10D H 0.5874 0.3750 0.3998 0.078 Uiso 0.555(11) 1 calc PR A 2
H10E H 0.4932 0.3886 0.4365 0.078 Uiso 0.555(11) 1 calc PR A 2
H10F H 0.4762 0.3517 0.3525 0.078 Uiso 0.555(11) 1 calc PR A 2
C11 C 0.5864(6) 0.2830(5) 0.5850(5) 0.033(2) Uani 1 1 d . . .
C12 C 0.5525(6) 0.3186(5) 0.6503(4) 0.030(2) Uani 1 1 d . A .
C13 C 0.4667(6) 0.3614(5) 0.6521(4) 0.033(2) Uani 1 1 d . . .
H13 H 0.4300 0.3688 0.6108 0.040 Uiso 1 1 calc R A .
C14 C 0.4383(7) 0.3919(5) 0.7152(5) 0.043(2) Uani 1 1 d . A .
H14 H 0.3789 0.4178 0.7175 0.052 Uiso 1 1 calc R . .
C15 C 0.4959(6) 0.3853(5) 0.7762(5) 0.034(2) Uani 1 1 d . . .
C16 C 0.5823(6) 0.3437(5) 0.7704(4) 0.031(2) Uani 1 1 d . A .
C17 C 0.4744(6) 0.4194(5) 0.8448(5) 0.037(2) Uani 1 1 d U A .
H17 H 0.4149 0.4447 0.8495 0.044 Uiso 1 1 calc R . .
C18 C 0.5335(6) 0.4170(5) 0.9008(5) 0.040(2) Uani 1 1 d . . .
H18 H 0.5155 0.4391 0.9452 0.047 Uiso 1 1 calc R A .
C19 C 0.6467(6) 0.3412(5) 0.8308(4) 0.0274(19) Uani 1 1 d . . .
C20 C 0.6237(6) 0.3821(5) 0.8970(4) 0.033(2) Uani 1 1 d U A .
C21 C 0.6929(7) 0.3832(5) 0.9562(5) 0.041(2) Uani 1 1 d . . .
H21 H 0.6782 0.4053 1.0016 0.049 Uiso 1 1 calc R A .
C22 C 0.7808(7) 0.3528(5) 0.9491(4) 0.036(2) Uani 1 1 d . A .
H22 H 0.8291 0.3567 0.9895 0.044 Uiso 1 1 calc R . .
C23 C 0.8001(6) 0.3154(5) 0.8815(4) 0.0269(19) Uani 1 1 d . . .
C24 C 0.8956(6) 0.2895(5) 0.8722(4) 0.028(2) Uani 1 1 d . A .
C25 C 1.0716(6) 0.2551(5) 0.8473(4) 0.028(2) Uani 1 1 d . . .
C26 C 1.0579(7) 0.2954(6) 0.9168(4) 0.035(2) Uani 1 1 d . . .
C27 C 1.1458(7) 0.3239(7) 0.9808(4) 0.043(2) Uani 1 1 d . . .
C28 C 1.2439(7) 0.3404(7) 0.9560(5) 0.063(3) Uani 1 1 d . . .
H28A H 1.2473 0.3978 0.9423 0.076 Uiso 1 1 calc R . .
H28B H 1.3013 0.3509 0.9956 0.076 Uiso 1 1 calc R . .
C29 C 1.2534(6) 0.2612(6) 0.8957(5) 0.048(3) Uani 1 1 d . . .
H29A H 1.2499 0.2040 0.9096 0.058 Uiso 1 1 calc R . .
H29B H 1.3204 0.2741 0.8848 0.058 Uiso 1 1 calc R . .
C30 C 1.1722(6) 0.2422(5) 0.8285(4) 0.031(2) Uani 1 1 d . . .
C31 C 1.1646(6) 0.1412(6) 0.7788(5) 0.041(2) Uani 1 1 d . . .
H31A H 1.1471 0.0965 0.8030 0.061 Uiso 1 1 calc R . .
H31B H 1.2294 0.1338 0.7655 0.061 Uiso 1 1 calc R . .
H31C H 1.1125 0.1293 0.7365 0.061 Uiso 1 1 calc R . .
C32 C 1.1975(6) 0.3108(6) 0.7890(4) 0.040(2) Uani 1 1 d . . .
H32A H 1.1434 0.2991 0.7478 0.060 Uiso 1 1 calc R . .
H32B H 1.2607 0.3020 0.7737 0.060 Uiso 1 1 calc R . .
H32C H 1.2044 0.3751 0.8202 0.060 Uiso 1 1 calc R . .
C33 C 1.1383(7) 0.2482(6) 1.0150(4) 0.045(3) Uani 1 1 d . . .
H33A H 1.0738 0.2427 1.0297 0.068 Uiso 1 1 calc R . .
H33B H 1.1934 0.2645 1.0562 0.068 Uiso 1 1 calc R . .
H33C H 1.1427 0.1885 0.9812 0.068 Uiso 1 1 calc R . .
C34 C 1.1332(8) 0.4170(6) 1.0330(5) 0.060(3) Uani 1 1 d . . .
H34A H 1.1254 0.4629 1.0084 0.090 Uiso 1 1 calc R . .
H34B H 1.1927 0.4407 1.0714 0.090 Uiso 1 1 calc R . .
H34C H 1.0735 0.4062 1.0522 0.090 Uiso 1 1 calc R . .
C35 C 0.4900(6) 0.0071(5) 0.9151(4) 0.031(2) Uani 1 1 d . . .
H35A H 0.4202 0.0029 0.9225 0.038 Uiso 1 1 calc R . .
H35B H 0.5356 0.0402 0.9613 0.038 Uiso 1 1 calc R . .
C36 C 0.5115(6) -0.0916(5) 0.8877(5) 0.038(2) Uani 1 1 d . . .
H36A H 0.4650 -0.1256 0.8420 0.045 Uiso 1 1 calc R . .
H36B H 0.4987 -0.1253 0.9211 0.045 Uiso 1 1 calc R . .
C37 C 0.6200(6) -0.0916(5) 0.8783(4) 0.0272(19) Uani 1 1 d . . .
C38 C 0.6442(6) -0.0284(5) 0.8386(4) 0.028(2) Uani 1 1 d . . .
C39 C 0.5960(6) 0.0487(5) 0.8365(4) 0.0253(19) Uani 1 1 d . . .
C40 C 0.5024(6) 0.0641(5) 0.8666(4) 0.029(2) Uani 1 1 d . . .
C41 C 0.4125(6) 0.0321(6) 0.8041(4) 0.039(2) Uani 1 1 d . . .
H41A H 0.4090 -0.0340 0.7779 0.058 Uiso 1 1 calc R . .
H41B H 0.4206 0.0698 0.7731 0.058 Uiso 1 1 calc R . .
H41C H 0.3505 0.0400 0.8214 0.058 Uiso 1 1 calc R . .
C42 C 0.5094(6) 0.1677(5) 0.9060(4) 0.035(2) Uani 1 1 d . . .
H42A H 0.4494 0.1767 0.9257 0.053 Uiso 1 1 calc R . .
H42B H 0.5140 0.2035 0.8734 0.053 Uiso 1 1 calc R . .
H42C H 0.5694 0.1894 0.9441 0.053 Uiso 1 1 calc R . .
C43 C 0.6334(6) -0.1907(5) 0.8421(4) 0.034(2) Uani 1 1 d . . .
H43A H 0.5907 -0.2145 0.7947 0.050 Uiso 1 1 calc R . .
H43B H 0.6144 -0.2309 0.8694 0.050 Uiso 1 1 calc R . .
H43C H 0.7039 -0.1907 0.8388 0.050 Uiso 1 1 calc R . .
C44 C 0.6937(6) -0.0555(6) 0.9516(5) 0.044(2) Uani 1 1 d . . .
H44A H 0.7630 -0.0553 0.9451 0.067 Uiso 1 1 calc R . .
H44B H 0.6783 -0.0967 0.9789 0.067 Uiso 1 1 calc R . .
H44C H 0.6863 0.0082 0.9768 0.067 Uiso 1 1 calc R . .
C45 C 0.7423(6) 0.0175(5) 0.7709(4) 0.0262(19) Uani 1 1 d . . .
C46 C 0.8199(6) 0.0011(5) 0.7271(4) 0.0253(19) Uani 1 1 d . . .
C47 C 0.8624(6) -0.0788(5) 0.7190(4) 0.030(2) Uani 1 1 d . . .
H47 H 0.8426 -0.1228 0.7412 0.036 Uiso 1 1 calc R . .
C48 C 0.9329(6) -0.0934(5) 0.6785(4) 0.031(2) Uani 1 1 d . . .
H48 H 0.9636 -0.1470 0.6730 0.037 Uiso 1 1 calc R . .
C49 C 0.9590(6) -0.0285(5) 0.6457(4) 0.0272(19) Uani 1 1 d . . .
C50 C 0.9136(6) 0.0513(5) 0.6581(4) 0.0263(19) Uani 1 1 d . . .
C51 C 1.0338(6) -0.0354(5) 0.6040(4) 0.033(2) Uani 1 1 d . . .
H51 H 1.0634 -0.0898 0.5941 0.039 Uiso 1 1 calc R . .
C52 C 1.0631(6) 0.0323(5) 0.5785(4) 0.029(2) Uani 1 1 d . . .
H52 H 1.1126 0.0246 0.5507 0.035 Uiso 1 1 calc R . .
C53 C 0.9439(5) 0.1238(5) 0.6292(4) 0.0231(18) Uani 1 1 d . . .
C54 C 1.0223(5) 0.1163(5) 0.5920(4) 0.0254(19) Uani 1 1 d . . .
C55 C 1.0544(6) 0.1910(5) 0.5708(4) 0.0291(19) Uani 1 1 d . . .
H55 H 1.1043 0.1869 0.5433 0.035 Uiso 1 1 calc R . .
C56 C 1.0160(6) 0.2693(5) 0.5888(4) 0.031(2) Uani 1 1 d . . .
H56 H 1.0415 0.3224 0.5773 0.037 Uiso 1 1 calc R . .
C57 C 0.9374(6) 0.2714(5) 0.6250(4) 0.0257(19) Uani 1 1 d . . .
C58 C 0.8940(5) 0.3574(5) 0.6477(4) 0.0245(19) Uani 1 1 d . . .
C59 C 0.8206(6) 0.5089(5) 0.6981(4) 0.0267(14) Uani 1 1 d U . .
C60 C 0.8748(6) 0.5018(5) 0.6435(4) 0.0264(14) Uani 1 1 d U . .
C61 C 0.8762(6) 0.5704(5) 0.6058(4) 0.0317(15) Uani 1 1 d U . .
C62 C 0.8532(6) 0.6626(5) 0.6492(4) 0.0343(15) Uani 1 1 d U . .
H62A H 0.9129 0.6966 0.6868 0.041 Uiso 1 1 calc R . .
H62B H 0.8399 0.7015 0.6186 0.041 Uiso 1 1 calc R . .
C63 C 0.7644(6) 0.6492(5) 0.6819(4) 0.0344(15) Uani 1 1 d U . .
H63A H 0.7048 0.6141 0.6446 0.041 Uiso 1 1 calc R . .
H63B H 0.7495 0.7111 0.7065 0.041 Uiso 1 1 calc R . .
C64 C 0.7843(6) 0.5962(5) 0.7342(4) 0.0310(15) Uani 1 1 d U . .
C65 C 0.6864(6) 0.5715(6) 0.7576(5) 0.042(2) Uani 1 1 d . . .
H65A H 0.6371 0.5274 0.7173 0.062 Uiso 1 1 calc R . .
H65B H 0.6595 0.6285 0.7759 0.062 Uiso 1 1 calc R . .
H65C H 0.7001 0.5427 0.7946 0.062 Uiso 1 1 calc R . .
C66 C 0.8645(6) 0.6545(5) 0.7983(4) 0.036(2) Uani 1 1 d . . .
H66A H 0.8783 0.6176 0.8298 0.054 Uiso 1 1 calc R . .
H66B H 0.8407 0.7107 0.8232 0.054 Uiso 1 1 calc R . .
H66C H 0.9261 0.6727 0.7834 0.054 Uiso 1 1 calc R . .
C67 C 0.7981(8) 0.5261(6) 0.5357(5) 0.059(3) Uani 1 1 d . . .
H67A H 0.8157 0.4676 0.5086 0.088 Uiso 1 1 calc R . .
H67B H 0.7980 0.5695 0.5085 0.088 Uiso 1 1 calc R . .
H67C H 0.7312 0.5130 0.5455 0.088 Uiso 1 1 calc R . .
C68 C 0.9797(7) 0.5884(6) 0.5889(5) 0.043(2) Uani 1 1 d . . .
H68A H 1.0300 0.6181 0.6328 0.065 Uiso 1 1 calc R . .
H68B H 0.9790 0.6297 0.5600 0.065 Uiso 1 1 calc R . .
H68C H 0.9966 0.5288 0.5631 0.065 Uiso 1 1 calc R . .
Pr2 Pr 0.21816(3) 0.66046(3) 0.82736(2) 0.03141(15) Uani 1 1 d . . .
O4 O 0.1465(4) 0.5410(4) 0.8778(3) 0.0335(14) Uani 1 1 d . . .
O5 O 0.0535(4) 0.5481(4) 0.7839(3) 0.0334(14) Uani 1 1 d . . .
O6 O 0.0026(4) 0.4478(4) 0.8337(3) 0.0475(17) Uani 1 1 d . . .
O7 O 0.2170(5) 0.6107(4) 0.6979(3) 0.0483(17) Uani 1 1 d . . .
O8 O 0.2518(4) 0.5076(4) 0.7485(3) 0.0353(14) Uani 1 1 d . . .
O9 O 0.2457(5) 0.4775(5) 0.6354(3) 0.064(2) Uani 1 1 d . . .
O10 O 0.3556(4) 0.6021(4) 0.8950(3) 0.0402(15) Uani 1 1 d . . .
O11 O 0.4048(4) 0.6895(4) 0.8365(4) 0.0494(17) Uani 1 1 d . . .
O12 O 0.5142(5) 0.6469(5) 0.9057(4) 0.078(3) Uani 1 1 d . . .
O13 O 0.2810(4) 0.7782(4) 0.9504(3) 0.0432(16) Uani 1 1 d . . .
O14 O 0.1185(4) 0.7452(4) 0.9155(3) 0.0478(17) Uani 1 1 d . . .
O15 O 0.1888(5) 0.8400(4) 1.0210(3) 0.0562(19) Uani 1 1 d . . .
O16 O 0.2527(4) 0.8144(4) 0.8067(3) 0.0413(16) Uani 1 1 d . . .
O17 O 0.1015(4) 0.7442(4) 0.7659(3) 0.0398(15) Uani 1 1 d . . .
O18 O 0.1526(5) 0.8718(4) 0.7442(3) 0.0473(16) Uani 1 1 d . . .
N18 N 0.0646(5) 0.5102(5) 0.8319(4) 0.0338(17) Uani 1 1 d . . .
N19 N 0.2399(6) 0.5300(6) 0.6931(4) 0.046(2) Uani 1 1 d . . .
N20 N 0.4267(6) 0.6460(5) 0.8789(4) 0.046(2) Uani 1 1 d . . .
N21 N 0.1963(6) 0.7903(5) 0.9647(4) 0.044(2) Uani 1 1 d . . .
N22 N 0.1677(6) 0.8124(5) 0.7699(4) 0.0381(18) Uani 1 1 d . . .
O1S O 0.2514(4) 0.0924(4) 0.5068(3) 0.0423(12) Uani 1 1 d U . .
H1S H 0.2591 0.0502 0.4716 0.063 Uiso 1 1 calc R . .
C1S C 0.3415(6) 0.1215(6) 0.5585(4) 0.0395(12) Uani 1 1 d U . .
H1SA H 0.3847 0.1736 0.5514 0.047 Uiso 1 1 calc R . .
H1SB H 0.3788 0.0691 0.5548 0.047 Uiso 1 1 calc R . .
C2S C 0.3157(6) 0.1535(6) 0.6312(4) 0.0371(13) Uani 1 1 d U . .
H2SA H 0.2832 0.2082 0.6358 0.056 Uiso 1 1 calc R . .
H2SB H 0.3775 0.1701 0.6676 0.056 Uiso 1 1 calc R . .
H2SC H 0.2700 0.1028 0.6368 0.056 Uiso 1 1 calc R . .
O2S O 0.9501(7) 1.0781(7) 0.8872(5) 0.0457(8) Uani 0.63 1 d PU B 1
H2S H 0.9340 1.1184 0.9198 0.069 Uiso 0.63 1 calc PR B 1
C3S C 0.9591(5) 1.0057(5) 0.9045(4) 0.0465(7) Uani 0.63 1 d PU B 1
H3SA H 0.8973 0.9583 0.8814 0.056 Uiso 0.63 1 calc PR B 1
H3SB H 0.9646 1.0222 0.9560 0.056 Uiso 0.63 1 calc PR B 1
C4S C 1.0447(10) 0.9644(10) 0.8866(7) 0.0463(8) Uani 0.63 1 d PU B 1
H4SA H 1.0357 0.9401 0.8353 0.069 Uiso 0.63 1 calc PR B 1
H4SB H 1.0504 0.9132 0.9062 0.069 Uiso 0.63 1 calc PR B 1
H4SC H 1.1060 1.0121 0.9062 0.069 Uiso 0.63 1 calc PR B 1
O3S O 1.1524(11) 0.9747(11) 0.9015(8) 0.0457(8) Uani 0.38 1 d PU C 2
O4S O 0.9591(5) 1.0057(5) 0.9045(4) 0.0465(7) Uani 0.38 1 d PU D 2

loop_
_atom_site_aniso_label
_atom_site_aniso_U_11
_atom_site_aniso_U_22
_atom_site_aniso_U_33
_atom_site_aniso_U_23
_atom_site_aniso_U_13
_atom_site_aniso_U_12
Pr1 0.0211(3) 0.0180(2) 0.0234(3) -0.00075(19) 0.0039(2) 0.00319(19)
O1 0.025(3) 0.029(3) 0.030(3) -0.005(2) 0.003(3) 0.001(3)
O2 0.022(3) 0.030(3) 0.031(3) -0.002(3) 0.007(3) 0.002(2)
O3 0.033(4) 0.029(3) 0.048(4) -0.002(3) 0.004(3) -0.008(3)
N1 0.023(4) 0.025(4) 0.034(4) 0.007(3) 0.006(3) 0.000(3)
N2 0.020(4) 0.028(4) 0.024(4) 0.003(3) -0.001(3) 0.004(3)
N3 0.030(4) 0.059(5) 0.044(5) 0.020(4) 0.006(4) 0.018(4)
N4 0.019(4) 0.016(3) 0.051(5) 0.007(3) 0.008(3) 0.004(3)
N5 0.026(4) 0.011(3) 0.039(4) -0.002(3) 0.015(3) 0.004(3)
N6 0.029(4) 0.024(4) 0.025(4) -0.001(3) 0.004(3) 0.005(3)
N7 0.024(4) 0.023(4) 0.027(4) -0.001(3) 0.001(3) 0.001(3)
N8 0.034(4) 0.025(4) 0.027(4) 0.000(3) -0.002(3) -0.007(3)
N9 0.023(4) 0.027(4) 0.036(4) 0.008(3) 0.003(3) 0.006(3)
N10 0.016(3) 0.017(3) 0.026(4) -0.003(3) 0.000(3) -0.001(3)
N11 0.026(4) 0.027(4) 0.025(4) 0.005(3) 0.005(3) 0.003(3)
N12 0.021(4) 0.020(4) 0.021(3) -0.001(3) 0.007(3) 0.001(3)
N13 0.025(4) 0.022(4) 0.024(4) 0.001(3) 0.003(3) 0.006(3)
N14 0.021(4) 0.017(4) 0.035(4) 0.005(3) 0.001(3) 0.001(3)
N15 0.027(4) 0.033(4) 0.030(4) 0.002(3) 0.004(3) 0.009(3)
N16 0.029(4) 0.018(4) 0.028(4) 0.004(3) -0.003(3) -0.002(3)
N17 0.028(4) 0.030(4) 0.023(4) 0.006(3) 0.005(3) 0.002(3)
C1 0.041(2) 0.038(2) 0.042(2) 0.011(2) -0.003(2) 0.002(2)
C2 0.046(3) 0.041(3) 0.040(3) 0.010(3) -0.006(3) 0.006(2)
C3 0.040(3) 0.043(4) 0.046(3) 0.012(3) -0.005(2) 0.007(2)
C1B 0.041(2) 0.038(2) 0.042(2) 0.011(2) -0.003(2) 0.002(2)
C2B 0.040(2) 0.040(3) 0.043(3) 0.014(3) -0.007(2) 0.004(3)
C3B 0.036(2) 0.045(4) 0.047(3) 0.013(3) -0.005(2) 0.003(3)
C4 0.032(3) 0.043(3) 0.044(3) 0.012(2) -0.001(2) 0.007(2)
C5 0.028(3) 0.029(3) 0.042(2) 0.007(2) 0.000(2) 0.000(2)
C6 0.029(2) 0.029(2) 0.037(2) 0.004(2) -0.0027(19) -0.0030(19)
C7 0.032(4) 0.031(2) 0.037(4) 0.006(3) 0.002(4) 0.000(2)
C8 0.032(3) 0.038(4) 0.037(4) -0.006(4) 0.002(2) -0.010(3)
C9 0.031(3) 0.067(6) 0.070(6) 0.012(5) -0.007(2) 0.009(3)
C10 0.036(11) 0.042(12) 0.036(12) 0.033(10) -0.012(9) -0.004(10)
C10B 0.033(10) 0.057(14) 0.037(12) -0.024(10) 0.012(9) -0.007(10)
C11 0.022(5) 0.024(5) 0.049(6) 0.012(4) -0.001(4) 0.003(4)
C12 0.026(5) 0.022(4) 0.041(5) 0.004(4) 0.009(4) 0.010(4)
C13 0.020(5) 0.031(5) 0.042(5) 0.007(4) 0.000(4) 0.002(4)
C14 0.030(5) 0.019(5) 0.078(7) 0.006(5) 0.022(5) 0.006(4)
C15 0.025(5) 0.018(4) 0.049(6) -0.001(4) 0.003(4) 0.002(4)
C16 0.025(5) 0.024(5) 0.041(5) 0.003(4) 0.013(4) 0.005(4)
C17 0.021(4) 0.029(4) 0.049(5) -0.012(4) 0.020(4) 0.005(4)
C18 0.041(6) 0.026(5) 0.036(5) -0.014(4) 0.017(5) -0.001(4)
C19 0.029(5) 0.017(4) 0.035(5) 0.002(4) 0.015(4) 0.002(4)
C20 0.040(5) 0.014(4) 0.034(5) -0.008(3) 0.011(4) -0.002(4)
C21 0.048(6) 0.024(5) 0.040(6) -0.011(4) 0.023(5) 0.001(4)
C22 0.046(6) 0.020(4) 0.029(5) -0.009(4) 0.009(4) -0.005(4)
C23 0.028(5) 0.021(4) 0.026(5) 0.003(4) 0.004(4) -0.002(4)
C24 0.029(5) 0.014(4) 0.027(5) -0.010(3) 0.007(4) 0.000(3)
C25 0.026(5) 0.018(4) 0.034(5) 0.008(4) -0.005(4) -0.004(4)
C26 0.037(6) 0.031(5) 0.028(5) 0.000(4) 0.006(4) -0.003(4)
C27 0.032(5) 0.058(6) 0.028(5) 0.007(5) 0.000(4) -0.001(5)
C28 0.046(7) 0.054(7) 0.070(8) 0.013(6) -0.019(6) 0.000(5)
C29 0.027(5) 0.042(6) 0.050(6) -0.010(5) -0.011(4) 0.005(4)
C30 0.026(5) 0.031(5) 0.026(5) -0.001(4) -0.006(4) 0.005(4)
C31 0.028(5) 0.039(5) 0.049(6) 0.003(4) 0.008(4) 0.008(4)
C32 0.029(5) 0.042(5) 0.048(6) 0.014(4) 0.010(4) 0.000(4)
C33 0.050(6) 0.036(5) 0.032(5) -0.009(4) -0.009(4) 0.013(5)
C34 0.088(8) 0.035(6) 0.032(5) 0.003(4) -0.021(5) -0.015(5)
C35 0.024(5) 0.032(5) 0.037(5) 0.003(4) 0.015(4) 0.006(4)
C36 0.037(5) 0.027(5) 0.048(6) 0.006(4) 0.017(4) 0.005(4)
C37 0.026(5) 0.020(4) 0.030(5) 0.000(4) 0.008(4) 0.002(4)
C38 0.021(5) 0.035(5) 0.019(4) 0.003(4) -0.004(4) -0.001(4)
C39 0.030(5) 0.021(4) 0.017(4) -0.001(3) -0.002(4) 0.003(4)
C40 0.027(5) 0.025(5) 0.028(5) 0.000(4) 0.007(4) 0.003(4)
C41 0.030(5) 0.041(5) 0.039(5) 0.007(4) 0.002(4) 0.005(4)
C42 0.034(5) 0.029(5) 0.042(6) 0.005(4) 0.015(4) 0.008(4)
C43 0.038(5) 0.022(4) 0.040(5) 0.008(4) 0.010(4) 0.002(4)
C44 0.034(5) 0.052(6) 0.054(6) 0.021(5) 0.013(5) 0.016(5)
C45 0.022(4) 0.024(5) 0.020(4) -0.004(4) -0.002(3) -0.006(4)
C46 0.022(4) 0.023(4) 0.023(4) -0.003(4) 0.002(4) 0.000(4)
C47 0.033(5) 0.027(5) 0.028(5) 0.008(4) 0.008(4) 0.003(4)
C48 0.037(5) 0.022(5) 0.028(5) 0.001(4) 0.002(4) 0.009(4)
C49 0.026(5) 0.020(4) 0.027(4) -0.002(4) -0.001(4) 0.006(4)
C50 0.022(5) 0.023(4) 0.021(4) -0.004(3) -0.008(4) 0.000(4)
C51 0.028(5) 0.019(5) 0.045(5) 0.000(4) 0.004(4) 0.012(4)
C52 0.023(5) 0.021(4) 0.035(5) -0.002(4) 0.002(4) 0.002(4)
C53 0.024(4) 0.010(4) 0.029(4) 0.001(3) 0.001(4) -0.001(3)
C54 0.017(4) 0.022(4) 0.029(5) -0.002(4) 0.004(4) 0.001(3)
C55 0.025(5) 0.025(5) 0.040(5) 0.009(4) 0.016(4) 0.011(4)
C56 0.022(5) 0.028(5) 0.035(5) 0.000(4) 0.005(4) 0.000(4)
C57 0.028(5) 0.014(4) 0.025(4) -0.002(3) -0.003(4) -0.001(3)
C58 0.014(4) 0.027(5) 0.020(4) -0.003(4) -0.002(3) -0.007(3)
C59 0.026(3) 0.013(3) 0.031(3) -0.003(2) -0.001(2) -0.001(2)
C60 0.020(3) 0.016(3) 0.036(3) 0.003(2) -0.001(2) -0.003(3)
C61 0.033(3) 0.018(3) 0.038(3) 0.007(2) -0.002(3) 0.001(3)
C62 0.038(3) 0.018(3) 0.040(3) 0.007(3) -0.003(3) 0.002(3)
C63 0.036(3) 0.019(3) 0.041(3) 0.002(2) -0.002(3) 0.007(3)
C64 0.034(3) 0.015(3) 0.036(3) 0.000(2) 0.000(3) 0.004(3)
C65 0.030(5) 0.028(5) 0.062(6) 0.003(4) 0.014(5) 0.010(4)
C66 0.032(5) 0.032(5) 0.039(5) 0.005(4) 0.003(4) 0.008(4)
C67 0.073(7) 0.035(6) 0.047(6) 0.004(5) -0.024(5) 0.002(5)
C68 0.054(6) 0.034(5) 0.042(6) 0.015(4) 0.010(5) 0.000(5)
Pr2 0.0251(3) 0.0277(3) 0.0355(3) 0.0044(2) 0.0029(2) 0.0022(2)
O4 0.025(3) 0.033(3) 0.031(3) 0.003(3) -0.005(3) -0.002(3)
O5 0.017(3) 0.036(3) 0.045(4) 0.012(3) 0.002(3) 0.003(3)
O6 0.039(4) 0.029(3) 0.068(5) 0.017(3) 0.003(3) -0.007(3)
O7 0.056(4) 0.042(4) 0.050(4) 0.015(3) 0.018(3) 0.016(3)
O8 0.032(3) 0.037(3) 0.038(4) 0.012(3) 0.004(3) 0.015(3)
O9 0.093(6) 0.067(5) 0.031(4) 0.005(4) 0.010(4) 0.038(4)
O10 0.026(3) 0.040(4) 0.049(4) 0.009(3) 0.006(3) 0.004(3)
O11 0.025(3) 0.035(4) 0.086(5) 0.024(4) 0.006(3) -0.002(3)
O12 0.032(4) 0.054(5) 0.140(7) 0.039(5) -0.016(4) 0.005(3)
O13 0.030(4) 0.047(4) 0.038(4) 0.001(3) -0.005(3) 0.001(3)
O14 0.040(4) 0.032(3) 0.055(4) -0.012(3) 0.013(3) 0.007(3)
O15 0.088(5) 0.022(3) 0.044(4) -0.012(3) 0.018(4) 0.009(3)
O16 0.031(4) 0.040(4) 0.049(4) 0.017(3) -0.008(3) 0.008(3)
O17 0.028(3) 0.032(3) 0.053(4) 0.008(3) 0.004(3) 0.002(3)
O18 0.054(4) 0.046(4) 0.053(4) 0.027(3) 0.014(3) 0.021(3)
N18 0.029(5) 0.033(4) 0.038(5) 0.006(4) 0.010(4) 0.012(4)
N19 0.045(5) 0.044(5) 0.048(6) 0.009(5) 0.009(4) 0.021(4)
N20 0.037(5) 0.028(4) 0.070(6) 0.015(4) 0.001(5) 0.009(4)
N21 0.051(6) 0.021(4) 0.046(5) -0.002(4) 0.003(4) 0.002(4)
N22 0.038(5) 0.045(5) 0.033(4) 0.011(4) 0.008(4) 0.015(4)
O1S 0.028(2) 0.045(3) 0.035(3) -0.013(2) 0.0035(19) 0.003(2)
C1S 0.026(2) 0.042(3) 0.033(3) -0.011(2) 0.0036(19) 0.003(2)
C2S 0.025(2) 0.040(3) 0.031(3) -0.010(2) 0.004(2) 0.003(2)
O2S 0.0347(11) 0.0535(12) 0.0315(11) -0.0065(11) -0.0040(11) 0.0089(11)
C3S 0.0352(10) 0.0543(10) 0.0320(10) -0.0069(10) -0.0041(10) 0.0091(10)
C4S 0.0351(12) 0.0542(12) 0.0318(12) -0.0068(11) -0.0039(11) 0.0091(12)
O3S 0.0347(11) 0.0535(12) 0.0315(11) -0.0065(11) -0.0040(11) 0.0089(11)
O4S 0.0352(10) 0.0543(10) 0.0320(10) -0.0069(10) -0.0041(10) 0.0091(10)

loop_
_atom_type_symbol
_atom_type_description
_atom_type_scat_dispersion_real
_atom_type_scat_dispersion_imag
_atom_type_scat_source
C C 0.0033 0.0016 'International Tables Vol C Tables 4.2.6.8 and 6.1.1.4'
H H 0.0000 0.0000 'International Tables Vol C Tables 4.2.6.8 and 6.1.1.4'
N N 0.0061 0.0033 'International Tables Vol C Tables 4.2.6.8 and 6.1.1.4'
O O 0.0106 0.0060 'International Tables Vol C Tables 4.2.6.8 and 6.1.1.4'
Pr Pr -0.2180 2.8214 'International Tables Vol C Tables 4.2.6.8 and 6.1.1.4'

loop_
_geom_angle_atom_site_label_1
_geom_angle_atom_site_label_2
_geom_angle_atom_site_label_3
_geom_angle
O1 Pr1 O2 49.29(16)
O1 Pr1 N2 70.45(18)
O1 Pr1 N4 108.75(18)
O1 Pr1 N5 148.76(19)
O1 Pr1 N6 130.49(18)
O1 Pr1 N12 63.31(17)
O1 Pr1 N13 82.24(18)
O1 Pr1 N14 126.94(19)
O2 Pr1 N2 69.74(18)
O2 Pr1 N4 66.74(17)
O2 Pr1 N6 146.14(19)
O2 Pr1 N12 99.63(18)
N4 Pr1 N2 60.0(2)
N4 Pr1 N6 119.6(2)
N5 Pr1 O2 103.51(18)
N5 Pr1 N2 119.1(2)
N5 Pr1 N4 62.3(2)
N5 Pr1 N6 61.1(2)
N5 Pr1 N12 116.80(19)
N5 Pr1 N14 81.7(2)
N6 Pr1 N2 143.85(19)
N10 Pr1 O1 81.43(18)
N10 Pr1 O2 70.36(17)
N10 Pr1 N2 139.98(18)
N10 Pr1 N4 106.0(2)
N10 Pr1 N5 73.58(19)
N10 Pr1 N6 76.17(19)
N10 Pr1 N12 60.7(2)
N10 Pr1 N13 122.5(2)
N10 Pr1 N14 150.31(18)
N12 Pr1 N2 124.05(19)
N12 Pr1 N4 164.42(18)
N12 Pr1 N6 67.21(18)
N13 Pr1 O2 129.30(17)
N13 Pr1 N2 82.0(2)
N13 Pr1 N4 131.4(2)
N13 Pr1 N5 127.10(19)
N13 Pr1 N6 74.04(19)
N13 Pr1 N12 62.7(2)
N13 Pr1 N14 61.8(2)
N14 Pr1 O2 132.75(18)
N14 Pr1 N2 67.19(18)
N14 Pr1 N4 75.47(19)
N14 Pr1 N6 77.64(19)
N14 Pr1 N12 120.1(2)
N17 O1 Pr1 97.4(4)
N17 O2 Pr1 97.0(4)
C5 N1 N2 119.1(7)
N1 N2 Pr1 119.2(4)
C11 N2 Pr1 121.8(5)
C11 N2 N1 118.8(7)
C4 N3 C11 117.2(7)
C12 N4 Pr1 124.0(5)
C12 N4 C16 118.4(7)
C16 N4 Pr1 117.0(5)
C19 N5 Pr1 118.7(5)
C23 N5 Pr1 121.2(5)
C23 N5 C19 118.4(7)
N7 N6 Pr1 120.5(4)
N7 N6 C24 118.5(6)
C24 N6 Pr1 121.0(5)
C25 N7 N6 118.8(6)
C26 N8 C24 117.5(7)
C39 N9 N10 119.9(7)
N9 N10 Pr1 117.1(5)
C45 N10 Pr1 125.4(5)
C45 N10 N9 117.0(6)
C45 N11 C38 115.9(7)
C46 N12 Pr1 122.7(5)
C46 N12 C50 118.1(7)
C50 N12 Pr1 118.7(5)
C53 N13 Pr1 120.7(5)
C57 N13 Pr1 121.4(5)
C57 N13 C53 117.8(7)
N15 N14 Pr1 119.0(5)
N15 N14 C58 118.1(6)
C58 N14 Pr1 119.5(5)
N14 N15 C59 119.4(7)
C60 N16 C58 119.0(7)
O2 N17 O1 115.9(6)
O3 N17 O1 121.4(7)
O3 N17 O2 122.7(7)
H1A C1 H1B 107.0
C2 C1 H1A 107.6
C2 C1 H1B 107.6
C6 C1 H1A 107.6
C6 C1 H1B 107.6
C6 C1 C2 118.8(8)
C1 C2 H2A 108.8
C1 C2 H2B 108.8
C1 C2 C3 113.9(9)
H2A C2 H2B 107.7
C3 C2 H2A 108.8
C3 C2 H2B 108.8
C2 C3 C9 127.3(13)
C2 C3 C10 100.9(14)
C4 C3 C2 110.9(8)
C4 C3 C9 99.2(9)
C4 C3 C10 113.3(12)
C10 C3 C9 105.6(11)
H2BA C2B H2BB 107.9
C3B C2B H2BA 109.1
C3B C2B H2BB 109.1
C2B C3B C4 113.6(8)
C9 C3B C2B 109.5(10)
C9 C3B C4 116.3(10)
C9 C3B C10B 103.9(11)
C10B C3B C2B 110.9(12)
C10B C3B C4 102.0(11)
N3 C4 C3 114.8(9)
N3 C4 C3B 120.7(8)
N3 C4 C5 120.9(7)
C3 C4 C3B 21.4(7)
C5 C4 C3 123.0(8)
C5 C4 C3B 117.7(7)
N1 C5 C4 119.7(8)
N1 C5 C6 115.0(7)
C4 C5 C6 125.3(7)
C1 C6 C7 110.4(6)
C1 C6 C8 107.6(7)
C5 C6 C1 110.9(7)
C5 C6 C7 109.1(7)
C5 C6 C8 108.5(6)
C8 C6 C7 110.3(7)
C6 C7 H7A 109.5
C6 C7 H7B 109.5
C6 C7 H7C 109.5
H7A C7 H7B 109.5
H7A C7 H7C 109.5
H7B C7 H7C 109.5
C6 C8 H8A 109.5
C6 C8 H8B 109.5
C6 C8 H8C 109.5
H8A C8 H8B 109.5
H8A C8 H8C 109.5
H8B C8 H8C 109.5
C3 C9 H9A 109.5
C3 C9 H9B 109.5
C3 C9 H9C 109.5
C3B C9 C3 17.0(6)
C3B C9 H9A 112.7
C3B C9 H9B 121.1
C3B C9 H9C 93.1
H9A C9 H9B 109.5
H9A C9 H9C 109.5
H9B C9 H9C 109.5
C3B C10B H10D 109.5
C3B C10B H10E 109.5
C3B C10B H10F 109.5
H10D C10B H10E 109.5
H10D C10B H10F 109.5
H10E C10B H10F 109.5
N2 C11 C12 117.3(7)
N3 C11 N2 124.0(8)
N3 C11 C12 118.7(7)
N4 C12 C11 115.3(7)
N4 C12 C13 123.7(8)
C13 C12 C11 121.0(8)
C12 C13 H13 121.1
C14 C13 C12 117.8(8)
C14 C13 H13 121.1
C13 C14 H14 119.7
C13 C14 C15 120.5(8)
C15 C14 H14 119.7
C14 C15 C16 118.2(8)
C14 C15 C17 124.2(8)
C16 C15 C17 117.6(8)
N4 C16 C15 121.2(8)
N4 C16 C19 118.3(7)
C19 C16 C15 120.5(8)
C15 C17 H17 118.9
C18 C17 C15 122.2(8)
C18 C17 H17 118.9
C17 C18 H18 119.4
C17 C18 C20 121.2(8)
C20 C18 H18 119.4
N5 C19 C16 118.2(7)
N5 C19 C20 123.0(8)
C16 C19 C20 118.4(8)
C18 C20 C19 119.9(8)
C21 C20 C18 123.4(8)
C21 C20 C19 116.6(8)
C20 C21 H21 119.8
C22 C21 C20 120.4(8)
C22 C21 H21 119.8
C21 C22 H22 120.2
C21 C22 C23 119.7(8)
C23 C22 H22 120.2
N5 C23 C22 121.6(8)
N5 C23 C24 117.1(7)
C22 C23 C24 121.1(8)
N6 C24 C23 116.2(7)
N8 C24 N6 124.7(7)
N8 C24 C23 119.1(7)
N7 C25 C26 119.9(8)
N7 C25 C30 115.7(7)
C26 C25 C30 124.3(7)
N8 C26 C25 120.3(8)
N8 C26 C27 118.0(7)
C25 C26 C27 121.7(8)
C26 C27 C34 108.0(7)
C28 C27 C26 108.5(7)
C28 C27 C34 108.7(8)
C33 C27 C26 107.4(7)
C33 C27 C28 114.8(8)
C33 C27 C34 109.3(7)
C27 C28 H28A 109.0
C27 C28 H28B 109.0
H28A C28 H28B 107.8
C29 C28 C27 112.9(8)
C29 C28 H28A 109.0
C29 C28 H28B 109.0
C28 C29 H29A 108.7
C28 C29 H29B 108.7
C28 C29 C30 114.1(7)
H29A C29 H29B 107.6
C30 C29 H29A 108.7
C30 C29 H29B 108.7
C25 C30 C29 110.2(7)
C25 C30 C31 109.8(6)
C25 C30 C32 107.2(7)
C29 C30 C31 109.9(7)
C32 C30 C29 111.1(7)
C32 C30 C31 108.6(7)
C30 C31 H31A 109.5
C30 C31 H31B 109.5
C30 C31 H31C 109.5
H31A C31 H31B 109.5
H31A C31 H31C 109.5
H31B C31 H31C 109.5
C30 C32 H32A 109.5
C30 C32 H32B 109.5
C30 C32 H32C 109.5
H32A C32 H32B 109.5
H32A C32 H32C 109.5
H32B C32 H32C 109.5
C27 C33 H33A 109.5
C27 C33 H33B 109.5
C27 C33 H33C 109.5
H33A C33 H33B 109.5
H33A C33 H33C 109.5
H33B C33 H33C 109.5
C27 C34 H34A 109.5
C27 C34 H34B 109.5
C27 C34 H34C 109.5
H34A C34 H34B 109.5
H34A C34 H34C 109.5
H34B C34 H34C 109.5
H35A C35 H35B 107.6
C36 C35 H35A 108.7
C36 C35 H35B 108.7
C40 C35 H35A 108.7
C40 C35 H35B 108.7
C40 C35 C36 114.0(7)
C35 C36 H36A 109.2
C35 C36 H36B 109.2
C35 C36 C37 112.2(6)
H36A C36 H36B 107.9
C37 C36 H36A 109.2
C37 C36 H36B 109.2
C36 C37 C44 110.0(7)
C38 C37 C36 109.0(7)
C38 C37 C43 112.1(7)
C38 C37 C44 108.4(6)
C43 C37 C36 109.9(6)
C43 C37 C44 107.3(6)
N11 C38 C37 117.4(7)
N11 C38 C39 118.2(7)
C39 C38 C37 124.4(7)
N9 C39 C38 121.2(7)
N9 C39 C40 116.7(7)
C38 C39 C40 122.1(7)
C35 C40 C39 110.3(7)
C35 C40 C41 109.8(7)
C35 C40 C42 110.3(6)
C39 C40 C41 107.0(6)
C39 C40 C42 110.2(6)
C42 C40 C41 109.2(7)
C40 C41 H41A 109.5
C40 C41 H41B 109.5
C40 C41 H41C 109.5
H41A C41 H41B 109.5
H41A C41 H41C 109.5
H41B C41 H41C 109.5
C40 C42 H42A 109.5
C40 C42 H42B 109.5
C40 C42 H42C 109.5
H42A C42 H42B 109.5
H42A C42 H42C 109.5
H42B C42 H42C 109.5
C37 C43 H43A 109.5
C37 C43 H43B 109.5
C37 C43 H43C 109.5
H43A C43 H43B 109.5
H43A C43 H43C 109.5
H43B C43 H43C 109.5
C37 C44 H44A 109.5
C37 C44 H44B 109.5
C37 C44 H44C 109.5
H44A C44 H44B 109.5
H44A C44 H44C 109.5
H44B C44 H44C 109.5
N10 C45 N11 127.5(7)
N10 C45 C46 114.0(7)
N11 C45 C46 118.4(7)
N12 C46 C45 116.7(7)
N12 C46 C47 123.7(7)
C47 C46 C45 119.7(7)
C46 C47 H47 120.4
C48 C47 C46 119.2(8)
C48 C47 H47 120.4
C47 C48 H48 120.5
C47 C48 C49 119.0(8)
C49 C48 H48 120.5
C48 C49 C50 117.8(8)
C48 C49 C51 123.7(7)
C50 C49 C51 118.4(7)
N12 C50 C49 122.2(7)
N12 C50 C53 118.2(7)
C49 C50 C53 119.6(7)
C49 C51 H51 119.1
C52 C51 C49 121.9(8)
C52 C51 H51 119.1
C51 C52 H52 119.1
C51 C52 C54 121.9(8)
C54 C52 H52 119.1
N13 C53 C50 117.6(7)
N13 C53 C54 122.5(7)
C54 C53 C50 119.7(7)
C53 C54 C52 118.3(7)
C55 C54 C52 124.2(7)
C55 C54 C53 117.4(7)
C54 C55 H55 119.7
C56 C55 C54 120.6(8)
C56 C55 H55 119.7
C55 C56 H56 120.6
C55 C56 C57 118.8(8)
C57 C56 H56 120.6
N13 C57 C56 122.8(7)
N13 C57 C58 116.3(7)
C56 C57 C58 120.8(7)
N14 C58 C57 115.1(7)
N16 C58 N14 124.4(7)
N16 C58 C57 120.4(7)
N15 C59 C60 120.6(7)
N15 C59 C64 115.9(7)
C60 C59 C64 123.4(7)
N16 C60 C59 118.1(7)
N16 C60 C61 120.0(8)
C59 C60 C61 121.0(7)
C60 C61 C62 111.6(7)
C60 C61 C67 107.1(6)
C60 C61 C68 109.3(7)
C62 C61 C67 111.4(7)
C62 C61 C68 109.0(6)
C68 C61 C67 108.3(7)
C61 C62 H62A 109.1
C61 C62 H62B 109.1
H62A C62 H62B 107.8
C63 C62 C61 112.6(6)
C63 C62 H62A 109.1
C63 C62 H62B 109.1
C62 C63 H63A 109.4
C62 C63 H63B 109.4
C62 C63 C64 111.3(7)
H63A C63 H63B 108.0
C64 C63 H63A 109.4
C64 C63 H63B 109.4
C59 C64 C63 108.1(7)
C59 C64 C65 110.5(6)
C59 C64 C66 108.8(6)
C63 C64 C65 109.1(7)
C66 C64 C63 111.2(7)
C66 C64 C65 109.2(7)
C64 C65 H65A 109.5
C64 C65 H65B 109.5
C64 C65 H65C 109.5
H65A C65 H65B 109.5
H65A C65 H65C 109.5
H65B C65 H65C 109.5
C64 C66 H66A 109.5
C64 C66 H66B 109.5
C64 C66 H66C 109.5
H66A C66 H66B 109.5
H66A C66 H66C 109.5
H66B C66 H66C 109.5
C61 C67 H67A 109.5
C61 C67 H67B 109.5
C61 C67 H67C 109.5
H67A C67 H67B 109.5
H67A C67 H67C 109.5
H67B C67 H67C 109.5
C61 C68 H68A 109.5
C61 C68 H68B 109.5
C61 C68 H68C 109.5
H68A C68 H68B 109.5
H68A C68 H68C 109.5
H68B C68 H68C 109.5
O4 Pr2 O8 76.88(18)
O4 Pr2 O10 68.00(19)
O4 Pr2 O13 90.52(18)
O4 Pr2 O14 73.98(19)
O4 Pr2 O17 120.11(18)
O4 Pr2 N18 25.44(17)
O4 Pr2 N20 93.1(2)
O5 Pr2 O4 50.83(17)
O5 Pr2 O7 81.43(19)
O5 Pr2 O8 73.12(18)
O5 Pr2 O10 113.51(19)
O5 Pr2 O13 126.0(2)
O5 Pr2 O14 80.42(18)
O5 Pr2 O17 75.91(19)
O5 Pr2 N18 25.39(17)
O5 Pr2 N20 134.7(2)
O7 Pr2 O4 118.55(18)
O7 Pr2 O8 50.89(19)
O7 Pr2 O10 111.8(2)
O7 Pr2 O13 150.1(2)
O7 Pr2 O14 140.4(2)
O7 Pr2 O17 69.69(19)
O7 Pr2 N18 100.5(2)
O7 Pr2 N20 98.4(2)
O8 Pr2 O10 69.93(18)
O8 Pr2 O14 149.03(19)
O8 Pr2 O17 115.52(18)
O8 Pr2 N18 73.43(19)
O8 Pr2 N20 72.36(19)
O10 Pr2 O14 107.7(2)
O10 Pr2 O17 170.52(18)
O10 Pr2 N18 90.8(2)
O10 Pr2 N20 25.19(19)
O11 Pr2 O4 117.7(2)
O11 Pr2 O5 148.77(19)
O11 Pr2 O7 82.1(2)
O11 Pr2 O8 75.89(19)
O11 Pr2 O10 50.2(2)
O11 Pr2 O13 77.8(2)
O11 Pr2 O14 127.6(2)
O11 Pr2 O17 122.1(2)
O11 Pr2 N18 137.0(2)
O11 Pr2 N20 25.1(2)
O13 Pr2 O8 140.84(19)
O13 Pr2 O10 70.96(19)
O13 Pr2 O14 50.21(19)
O13 Pr2 O17 102.96(19)
O13 Pr2 N18 109.3(2)
O13 Pr2 N20 71.5(2)
O14 Pr2 N18 75.76(19)
O14 Pr2 N20 119.2(2)
O16 Pr2 O4 158.42(19)
O16 Pr2 O5 125.38(18)
O16 Pr2 O7 78.0(2)
O16 Pr2 O8 124.1(2)
O16 Pr2 O10 121.09(19)
O16 Pr2 O11 76.3(2)
O16 Pr2 O13 75.93(19)
O16 Pr2 O14 84.5(2)
O16 Pr2 O17 49.53(17)
O16 Pr2 N18 146.58(19)
O16 Pr2 N20 98.3(2)
O17 Pr2 O14 71.9(2)
O17 Pr2 N18 98.16(19)
O17 Pr2 N20 146.7(2)
N20 Pr2 N18 114.8(2)
N18 O4 Pr2 96.5(5)
N18 O5 Pr2 96.8(4)
N19 O7 Pr2 96.5(5)
N19 O8 Pr2 95.4(5)
N20 O10 Pr2 94.8(5)
N20 O11 Pr2 97.0(5)
N21 O13 Pr2 97.9(4)
N21 O14 Pr2 95.8(5)
N22 O16 Pr2 99.5(5)
N22 O17 Pr2 97.0(5)
O4 N18 Pr2 58.0(4)
O5 N18 Pr2 57.8(4)
O5 N18 O4 115.8(7)
O6 N18 Pr2 179.1(5)
O6 N18 O4 121.5(7)
O6 N18 O5 122.6(7)
O7 N19 Pr2 57.9(4)
O8 N19 Pr2 59.3(4)
O8 N19 O7 117.2(7)
O9 N19 Pr2 176.9(6)
O9 N19 O7 119.4(8)
O9 N19 O8 123.3(8)
O10 N20 Pr2 60.0(4)
O10 N20 O11 117.7(7)
O11 N20 Pr2 57.9(4)
O12 N20 Pr2 174.2(7)
O12 N20 O10 120.0(8)
O12 N20 O11 122.3(8)
O13 N21 Pr2 57.4(4)
O13 N21 O14 116.1(7)
O14 N21 Pr2 58.7(4)
O15 N21 Pr2 177.5(6)
O15 N21 O13 121.7(8)
O15 N21 O14 122.2(8)
O16 N22 Pr2 55.7(4)
O17 N22 Pr2 58.2(4)
O17 N22 O16 113.4(7)
O18 N22 Pr2 175.3(6)
O18 N22 O16 122.1(8)
O18 N22 O17 124.4(7)
C1S O1S H1S 109.5
O1S C1S H1SA 109.9
O1S C1S H1SB 109.9
O1S C1S C2S 108.8(6)
H1SA C1S H1SB 108.3
C2S C1S H1SA 109.9
C2S C1S H1SB 109.9
C1S C2S H2SA 109.5
C1S C2S H2SB 109.5
C1S C2S H2SC 109.5
H2SA C2S H2SB 109.5
H2SA C2S H2SC 109.5
H2SB C2S H2SC 109.5
C3S O2S H2S 109.5
O2S C3S H3SA 108.6
O2S C3S H3SB 108.6
O2S C3S C4S 114.6(10)
H3SA C3S H3SB 107.6
C4S C3S H3SA 108.6
C4S C3S H3SB 108.6
C3S C4S H4SA 109.5
C3S C4S H4SB 109.5
C3S C4S H4SC 109.5
H4SA C4S H4SB 109.5
H4SA C4S H4SC 109.5
H4SB C4S H4SC 109.5

loop_
_geom_bond_atom_site_label_1
_geom_bond_atom_site_label_2
_geom_bond_distance
Pr1 O1 2.581(5)
Pr1 O2 2.605(5)
Pr1 N2 2.644(6)
Pr1 N4 2.632(6)
Pr1 N5 2.587(6)
Pr1 N6 2.635(6)
Pr1 N10 2.568(6)
Pr1 N12 2.617(6)
Pr1 N13 2.583(6)
Pr1 N14 2.592(6)
O1 N17 1.289(8)
O2 N17 1.262(8)
O3 N17 1.219(8)
N1 N2 1.349(9)
N1 C5 1.337(9)
N2 C11 1.345(10)
N3 C4 1.325(10)
N3 C11 1.327(10)
N4 C12 1.324(10)
N4 C16 1.375(10)
N5 C19 1.358(9)
N5 C23 1.343(9)
N6 N7 1.344(9)
N6 C24 1.346(9)
N7 C25 1.333(9)
N8 C24 1.323(9)
N8 C26 1.301(10)
N9 N10 1.344(8)
N9 C39 1.319(10)
N10 C45 1.322(9)
N11 C38 1.347(10)
N11 C45 1.328(10)
N12 C46 1.300(9)
N12 C50 1.355(10)
N13 C53 1.340(9)
N13 C57 1.329(9)
N14 N15 1.332(8)
N14 C58 1.346(10)
N15 C59 1.342(10)
N16 C58 1.322(10)
N16 C60 1.313(9)
C1 H1A 0.9900
C1 H1B 0.9900
C1 C2 1.524(13)
C1 C6 1.511(11)
C2 H2A 0.9900
C2 H2B 0.9900
C2 C3 1.531(13)
C3 C4 1.521(12)
C3 C9 1.719(15)
C3 C10 1.584(16)
C2B H2BA 0.9900
C2B H2BB 0.9900
C2B C3B 1.501(12)
C3B C4 1.529(11)
C3B C9 1.378(12)
C3B C10B 1.500(16)
C4 C5 1.396(11)
C5 C6 1.497(12)
C6 C7 1.536(11)
C6 C8 1.530(11)
C7 H7A 0.9800
C7 H7B 0.9800
C7 H7C 0.9800
C8 H8A 0.9800
C8 H8B 0.9800
C8 H8C 0.9800
C9 H9A 0.9800
C9 H9B 0.9800
C9 H9C 0.9800
C10 H10A 0.9800
C10 H10B 0.9800
C10 H10C 0.9800
C10B H10D 0.9800
C10B H10E 0.9800
C10B H10F 0.9800
C11 C12 1.453(12)
C12 C13 1.414(11)
C13 H13 0.9500
C13 C14 1.370(12)
C14 H14 0.9500
C14 C15 1.396(12)
C15 C16 1.416(11)
C15 C17 1.432(12)
C16 C19 1.403(11)
C17 H17 0.9500
C17 C18 1.300(11)
C18 H18 0.9500
C18 C20 1.410(11)
C19 C20 1.413(11)
C20 C21 1.402(12)
C21 H21 0.9500
C21 C22 1.358(12)
C22 H22 0.9500
C22 C23 1.408(11)
C23 C24 1.439(11)
C25 C26 1.420(11)
C25 C30 1.512(11)
C26 C27 1.537(11)
C27 C28 1.530(13)
C27 C33 1.513(12)
C27 C34 1.547(13)
C28 H28A 0.9900
C28 H28B 0.9900
C28 C29 1.481(13)
C29 H29A 0.9900
C29 H29B 0.9900
C29 C30 1.544(11)
C30 C31 1.551(11)
C30 C32 1.536(12)
C31 H31A 0.9800
C31 H31B 0.9800
C31 H31C 0.9800
C32 H32A 0.9800
C32 H32B 0.9800
C32 H32C 0.9800
C33 H33A 0.9800
C33 H33B 0.9800
C33 H33C 0.9800
C34 H34A 0.9800
C34 H34B 0.9800
C34 H34C 0.9800
C35 H35A 0.9900
C35 H35B 0.9900
C35 C36 1.524(10)
C35 C40 1.512(11)
C36 H36A 0.9900
C36 H36B 0.9900
C36 C37 1.531(11)
C37 C38 1.471(11)
C37 C43 1.519(10)
C37 C44 1.560(11)
C38 C39 1.423(10)
C39 C40 1.524(11)
C40 C41 1.532(10)
C40 C42 1.525(10)
C41 H41A 0.9800
C41 H41B 0.9800
C41 H41C 0.9800
C42 H42A 0.9800
C42 H42B 0.9800
C42 H42C 0.9800
C43 H43A 0.9800
C43 H43B 0.9800
C43 H43C 0.9800
C44 H44A 0.9800
C44 H44B 0.9800
C44 H44C 0.9800
C45 C46 1.496(11)
C46 C47 1.391(10)
C47 H47 0.9500
C47 C48 1.367(11)
C48 H48 0.9500
C48 C49 1.390(11)
C49 C50 1.409(10)
C49 C51 1.430(11)
C50 C53 1.446(11)
C51 H51 0.9500
C51 C52 1.332(11)
C52 H52 0.9500
C52 C54 1.429(10)
C53 C54 1.409(10)
C54 C55 1.380(11)
C55 H55 0.9500
C55 C56 1.338(10)
C56 H56 0.9500
C56 C57 1.401(11)
C57 C58 1.485(10)
C59 C60 1.423(11)
C59 C64 1.502(10)
C60 C61 1.467(11)
C61 C62 1.522(11)
C61 C67 1.546(11)
C61 C68 1.526(11)
C62 H62A 0.9900
C62 H62B 0.9900
C62 C63 1.502(11)
C63 H63A 0.9900
C63 H63B 0.9900
C63 C64 1.526(11)
C64 C65 1.538(11)
C64 C66 1.518(10)
C65 H65A 0.9800
C65 H65B 0.9800
C65 H65C 0.9800
C66 H66A 0.9800
C66 H66B 0.9800
C66 H66C 0.9800
C67 H67A 0.9800
C67 H67B 0.9800
C67 H67C 0.9800
C68 H68A 0.9800
C68 H68B 0.9800
C68 H68C 0.9800
Pr2 O4 2.515(5)
Pr2 O5 2.511(5)
Pr2 O7 2.514(6)
Pr2 O8 2.549(5)
Pr2 O10 2.555(6)
Pr2 O11 2.509(6)
Pr2 O13 2.546(5)
Pr2 O14 2.573(6)
Pr2 O16 2.502(6)
Pr2 O17 2.558(6)
Pr2 N18 2.946(8)
Pr2 N20 2.940(8)
O4 N18 1.274(8)
O5 N18 1.272(8)
O6 N18 1.208(8)
O7 N19 1.285(9)
O8 N19 1.264(9)
O9 N19 1.231(9)
O10 N20 1.256(9)
O11 N20 1.256(9)
O12 N20 1.231(9)
O13 N21 1.265(9)
O14 N21 1.294(9)
O15 N21 1.200(9)
O16 N22 1.271(8)
O17 N22 1.266(9)
O18 N22 1.195(9)
O1S H1S 0.8400
O1S C1S 1.412(9)
C1S H1SA 0.9900
C1S H1SB 0.9900
C1S C2S 1.529(11)
C2S H2SA 0.9800
C2S H2SB 0.9800
C2S H2SC 0.9800
O2S H2S 0.8400
O2S C3S 1.267(11)
C3S H3SA 0.9900
C3S H3SB 0.9900
C3S C4S 1.447(15)
C4S H4SA 0.9800
C4S H4SB 0.9800
C4S H4SC 0.9800

loop_
_geom_hbond_atom_site_label_D
_geom_hbond_atom_site_label_H
_geom_hbond_atom_site_label_A
_geom_hbond_distance_DH
_geom_hbond_distance_HA
_geom_hbond_distance_DA
_geom_hbond_angle_DHA
_geom_hbond_site_symmetry_A
O1S H1S O1 0.84 2.10 2.911(7) 162.8 2_656
O2S H2S O15 0.84 2.27 3.008(12) 146.3 2_677

loop_
_geom_torsion_atom_site_label_1
_geom_torsion_atom_site_label_2
_geom_torsion_atom_site_label_3
_geom_torsion_atom_site_label_4
_geom_torsion
Pr1 O1 N17 O2 6.5(7)
Pr1 O1 N17 O3 -173.5(6)
Pr1 O2 N17 O1 -6.5(6)
Pr1 O2 N17 O3 173.5(6)
Pr1 N2 C11 N3 -173.1(6)
Pr1 N2 C11 C12 8.4(9)
Pr1 N4 C12 C11 -11.8(9)
Pr1 N4 C12 C13 168.2(6)
Pr1 N4 C16 C15 -167.2(6)
Pr1 N4 C16 C19 15.1(9)
Pr1 N5 C19 C16 -21.5(9)
Pr1 N5 C19 C20 165.6(6)
Pr1 N5 C23 C22 -163.3(6)
Pr1 N5 C23 C24 21.3(9)
Pr1 N6 N7 C25 178.5(5)
Pr1 N6 C24 N8 177.2(6)
Pr1 N6 C24 C23 -5.2(9)
Pr1 N10 C45 N11 -174.7(5)
Pr1 N10 C45 C46 3.0(8)
Pr1 N12 C46 C45 -8.1(8)
Pr1 N12 C46 C47 171.7(5)
Pr1 N12 C50 C49 -170.6(5)
Pr1 N12 C50 C53 11.2(8)
Pr1 N13 C53 C50 -12.2(8)
Pr1 N13 C53 C54 173.4(5)
Pr1 N13 C57 C56 -174.3(5)
Pr1 N13 C57 C58 9.2(8)
Pr1 N14 N15 C59 -156.0(5)
Pr1 N14 C58 N16 151.6(5)
Pr1 N14 C58 C57 -26.0(8)
O1 Pr1 O2 N17 3.8(4)
O1 Pr1 N2 N1 -59.7(5)
O1 Pr1 N2 C11 117.2(6)
O1 Pr1 N4 C12 -41.5(6)
O1 Pr1 N4 C16 129.7(5)
O1 Pr1 N5 C19 -60.4(7)
O1 Pr1 N5 C23 104.7(6)
O1 Pr1 N6 N7 47.4(6)
O1 Pr1 N6 C24 -133.5(5)
O1 Pr1 N10 N9 -112.4(5)
O1 Pr1 N10 C45 59.3(5)
O1 Pr1 N12 C46 -88.5(5)
O1 Pr1 N12 C50 83.3(5)
O1 Pr1 N13 C53 -51.5(5)
O1 Pr1 N13 C57 124.1(5)
O1 Pr1 N14 N15 126.8(5)
O1 Pr1 N14 C58 -31.9(6)
O2 Pr1 O1 N17 -3.8(4)
O2 Pr1 N2 N1 -112.3(5)
O2 Pr1 N2 C11 64.5(5)
O2 Pr1 N4 C12 -68.0(6)
O2 Pr1 N4 C16 103.2(5)
O2 Pr1 N5 C19 -34.2(6)
O2 Pr1 N5 C23 131.0(5)
O2 Pr1 N6 N7 121.9(5)
O2 Pr1 N6 C24 -59.0(7)
O2 Pr1 N10 N9 -62.7(4)
O2 Pr1 N10 C45 109.0(5)
O2 Pr1 N12 C46 -54.2(5)
O2 Pr1 N12 C50 117.6(5)
O2 Pr1 N13 C53 -67.3(6)
O2 Pr1 N13 C57 108.3(5)
O2 Pr1 N14 N15 61.4(6)
O2 Pr1 N14 C58 -97.3(6)
N1 N2 C11 N3 3.7(11)
N1 N2 C11 C12 -174.8(6)
N1 C5 C6 C1 -178.2(7)
N1 C5 C6 C7 60.0(9)
N1 C5 C6 C8 -60.2(9)
N2 Pr1 O1 N17 -83.4(4)
N2 Pr1 O2 N17 85.0(4)
N2 Pr1 N4 C12 11.3(5)
N2 Pr1 N4 C16 -177.5(6)
N2 Pr1 N5 C19 39.9(6)
N2 Pr1 N5 C23 -154.9(5)
N2 Pr1 N6 N7 -67.6(6)
N2 Pr1 N6 C24 111.5(6)
N2 Pr1 N10 N9 -67.3(6)
N2 Pr1 N10 C45 104.4(6)
N2 Pr1 N12 C46 -126.2(5)
N2 Pr1 N12 C50 45.6(5)
N2 Pr1 N13 C53 -122.7(5)
N2 Pr1 N13 C57 52.9(5)
N2 Pr1 N14 N15 87.2(5)
N2 Pr1 N14 C58 -71.5(5)
N2 N1 C5 C4 -0.4(11)
N2 N1 C5 C6 179.8(6)
N2 C11 C12 N4 2.0(10)
N2 C11 C12 C13 -178.0(7)
N3 C4 C5 N1 5.2(13)
N3 C4 C5 C6 -174.9(8)
N3 C11 C12 N4 -176.6(7)
N3 C11 C12 C13 3.4(12)
N4 Pr1 O1 N17 -36.4(5)
N4 Pr1 O2 N17 150.1(5)
N4 Pr1 N2 N1 173.5(5)
N4 Pr1 N2 C11 -9.7(5)
N4 Pr1 N5 C19 20.0(5)
N4 Pr1 N5 C23 -174.9(6)
N4 Pr1 N6 N7 -146.2(5)
N4 Pr1 N6 C24 32.9(6)
N4 Pr1 N10 N9 -5.3(5)
N4 Pr1 N10 C45 166.4(5)
N4 Pr1 N12 C46 -26.2(10)
N4 Pr1 N12 C50 145.6(7)
N4 Pr1 N13 C53 -159.7(5)
N4 Pr1 N13 C57 15.9(6)
N4 Pr1 N14 N15 24.1(5)
N4 Pr1 N14 C58 -134.6(6)
N4 C12 C13 C14 -1.0(12)
N4 C16 C19 N5 3.8(11)
N4 C16 C19 C20 177.0(7)
N5 Pr1 O1 N17 30.8(6)
N5 Pr1 O2 N17 -158.6(4)
N5 Pr1 N2 N1 153.1(4)
N5 Pr1 N2 C11 -30.0(6)
N5 Pr1 N4 C12 171.2(6)
N5 Pr1 N4 C16 -17.6(5)
N5 Pr1 N6 N7 -168.2(6)
N5 Pr1 N6 C24 10.8(5)
N5 Pr1 N10 N9 48.6(4)
N5 Pr1 N10 C45 -139.7(6)
N5 Pr1 N12 C46 56.4(6)
N5 Pr1 N12 C50 -131.8(5)
N5 Pr1 N13 C53 116.6(5)
N5 Pr1 N13 C57 -67.7(6)
N5 Pr1 N14 N15 -39.3(5)
N5 Pr1 N14 C58 162.0(6)
N5 C19 C20 C18 178.1(7)
N5 C19 C20 C21 -3.5(11)
N5 C23 C24 N6 -10.1(10)
N5 C23 C24 N8 167.5(6)
N6 Pr1 O1 N17 131.1(4)
N6 Pr1 O2 N17 -100.9(5)
N6 Pr1 N2 N1 73.3(6)
N6 Pr1 N2 C11 -109.8(6)
N6 Pr1 N4 C12 149.4(6)
N6 Pr1 N4 C16 -39.4(6)
N6 Pr1 N5 C19 178.4(6)
N6 Pr1 N5 C23 -16.5(5)
N6 Pr1 N10 N9 112.0(5)
N6 Pr1 N10 C45 -76.2(5)
N6 Pr1 N12 C46 93.2(5)
N6 Pr1 N12 C50 -95.0(5)
N6 Pr1 N13 C53 84.6(5)
N6 Pr1 N13 C57 -99.8(5)
N6 Pr1 N14 N15 -101.3(5)
N6 Pr1 N14 C58 99.9(5)
N6 N7 C25 C26 3.7(11)
N6 N7 C25 C30 -173.8(7)
N7 N6 C24 N8 -3.7(11)
N7 N6 C24 C23 173.8(7)
N7 C25 C26 N8 -3.1(12)
N7 C25 C26 C27 178.5(7)
N7 C25 C30 C29 -171.9(6)
N7 C25 C30 C31 -50.8(9)
N7 C25 C30 C32 67.0(8)
N8 C26 C27 C28 -155.1(8)
N8 C26 C27 C33 80.3(10)
N8 C26 C27 C34 -37.5(11)
N9 N10 C45 N11 -2.9(10)
N9 N10 C45 C46 174.8(6)
N9 C39 C40 C35 -166.7(6)
N9 C39 C40 C41 74.0(8)
N9 C39 C40 C42 -44.7(9)
N10 Pr1 O1 N17 67.7(4)
N10 Pr1 O2 N17 -91.8(4)
N10 Pr1 N2 N1 -107.7(5)
N10 Pr1 N2 C11 69.2(6)
N10 Pr1 N4 C12 -127.7(6)
N10 Pr1 N4 C16 43.5(5)
N10 Pr1 N5 C19 -98.6(6)
N10 Pr1 N5 C23 66.5(5)
N10 Pr1 N6 N7 113.1(6)
N10 Pr1 N6 C24 -67.9(6)
N10 Pr1 N12 C46 6.7(5)
N10 Pr1 N12 C50 178.5(5)
N10 Pr1 N13 C53 23.1(6)
N10 Pr1 N13 C57 -161.3(5)
N10 Pr1 N14 N15 -72.8(6)
N10 Pr1 N14 C58 128.5(5)
N10 N9 C39 C38 3.1(10)
N10 N9 C39 C40 -173.5(6)
N10 C45 C46 N12 3.4(9)
N10 C45 C46 C47 -176.4(6)
N11 C38 C39 N9 -5.6(10)
N11 C38 C39 C40 170.8(6)
N11 C45 C46 N12 -178.7(6)
N11 C45 C46 C47 1.5(10)
N12 Pr1 O1 N17 129.1(5)
N12 Pr1 O2 N17 -37.8(4)
N12 Pr1 N2 N1 -24.3(6)
N12 Pr1 N2 C11 152.6(5)
N12 Pr1 N4 C12 -98.2(9)
N12 Pr1 N4 C16 73.0(9)
N12 Pr1 N5 C19 -142.5(5)
N12 Pr1 N5 C23 22.6(6)
N12 Pr1 N6 N7 49.4(5)
N12 Pr1 N6 C24 -131.5(6)
N12 Pr1 N10 N9 -176.6(5)
N12 Pr1 N10 C45 -4.8(5)
N12 Pr1 N13 C53 12.4(5)
N12 Pr1 N13 C57 -172.0(6)
N12 Pr1 N14 N15 -155.5(5)
N12 Pr1 N14 C58 45.8(6)
N12 C46 C47 C48 -0.1(11)
N12 C50 C53 N13 0.4(9)
N12 C50 C53 C54 174.9(6)
N13 Pr1 O1 N17 -167.6(4)
N13 Pr1 O2 N17 24.7(5)
N13 Pr1 N2 N1 24.9(5)
N13 Pr1 N2 C11 -158.3(6)
N13 Pr1 N4 C12 54.7(6)
N13 Pr1 N4 C16 -134.1(5)
N13 Pr1 N5 C19 142.7(5)
N13 Pr1 N5 C23 -52.2(6)
N13 Pr1 N6 N7 -17.2(5)
N13 Pr1 N6 C24 161.9(6)
N13 Pr1 N10 N9 172.5(4)
N13 Pr1 N10 C45 -15.8(6)
N13 Pr1 N12 C46 176.4(6)
N13 Pr1 N12 C50 -11.8(4)
N13 Pr1 N14 N15 -179.7(6)
N13 Pr1 N14 C58 21.6(5)
N13 C53 C54 C52 179.9(6)
N13 C53 C54 C55 -0.1(11)
N13 C57 C58 N14 11.1(9)
N13 C57 C58 N16 -166.6(6)
N14 Pr1 O1 N17 -122.0(4)
N14 Pr1 O2 N17 110.3(4)
N14 Pr1 N2 N1 87.6(5)
N14 Pr1 N2 C11 -95.6(6)
N14 Pr1 N4 C12 83.1(6)
N14 Pr1 N4 C16 -105.7(5)
N14 Pr1 N5 C19 97.9(6)
N14 Pr1 N5 C23 -97.0(5)
N14 Pr1 N6 N7 -81.0(5)
N14 Pr1 N6 C24 98.0(6)
N14 Pr1 N10 N9 83.3(6)
N14 Pr1 N10 C45 -105.0(6)
N14 Pr1 N12 C46 152.4(5)
N14 Pr1 N12 C50 -35.8(5)
N14 Pr1 N13 C53 168.9(6)
N14 Pr1 N13 C57 -15.5(5)
N14 N15 C59 C60 2.4(10)
N14 N15 C59 C64 -176.0(6)
N15 N14 C58 N16 -7.4(10)
N15 N14 C58 C57 175.0(6)
N15 C59 C60 N16 -4.1(11)
N15 C59 C60 C61 165.3(7)
N15 C59 C64 C63 -152.2(7)
N15 C59 C64 C65 -32.8(9)
N15 C59 C64 C66 87.0(8)
N16 C60 C61 C62 -167.8(6)
N16 C60 C61 C67 70.0(9)
N16 C60 C61 C68 -47.2(9)
C1 C2 C3 C4 39.7(18)
C1 C2 C3 C9 -80.6(15)
C1 C2 C3 C10 160.0(13)
C2 C1 C6 C5 27.3(12)
C2 C1 C6 C7 148.3(10)
C2 C1 C6 C8 -91.3(10)
C2 C3 C4 N3 153.9(11)
C2 C3 C4 C3B -95(2)
C2 C3 C4 C5 -12.9(18)
C2 C3 C9 C3B 59(2)
C3 C4 C5 N1 171.3(10)
C3 C4 C5 C6 -8.8(15)
C2B C3B C4 N3 -164.2(10)
C2B C3B C4 C3 116(2)
C2B C3B C4 C5 5.6(16)
C2B C3B C9 C3 -139(3)
C3B C4 C5 N1 -164.5(9)
C3B C4 C5 C6 15.3(14)
C4 N3 C11 N2 1.0(12)
C4 N3 C11 C12 179.5(7)
C4 C3 C9 C3B -65.9(19)
C4 C3B C9 C3 91(2)
C4 C5 C6 C1 2.0(11)
C4 C5 C6 C7 -119.8(9)
C4 C5 C6 C8 120.0(9)
C5 N1 N2 Pr1 173.1(5)
C5 N1 N2 C11 -3.8(10)
C6 C1 C2 C3 -50.0(16)
C9 C3 C4 N3 -70.2(11)
C9 C3 C4 C3B 41.0(14)
C9 C3 C4 C5 123.0(9)
C9 C3B C4 N3 -35.8(16)
C9 C3B C4 C3 -115.7(19)
C9 C3B C4 C5 134.0(10)
C10 C3 C4 N3 41.3(16)
C10 C3 C4 C3B 153(2)
C10 C3 C4 C5 -125.5(13)
C10 C3 C9 C3B 177(3)
C10B C3B C4 N3 76.4(13)
C10B C3B C4 C3 -3.4(15)
C10B C3B C4 C5 -113.8(11)
C10B C3B C9 C3 -20.6(19)
C11 N3 C4 C3 -172.6(9)
C11 N3 C4 C3B 164.1(9)
C11 N3 C4 C5 -5.4(12)
C11 C12 C13 C14 179.0(7)
C12 N4 C16 C15 4.5(11)
C12 N4 C16 C19 -173.1(7)
C12 C13 C14 C15 3.5(12)
C13 C14 C15 C16 -1.9(12)
C13 C14 C15 C17 176.9(8)
C14 C15 C16 N4 -2.1(11)
C14 C15 C16 C19 175.5(7)
C14 C15 C17 C18 -175.7(8)
C15 C16 C19 N5 -173.9(7)
C15 C16 C19 C20 -0.7(11)
C15 C17 C18 C20 1.4(13)
C16 N4 C12 C11 177.1(7)
C16 N4 C12 C13 -2.9(11)
C16 C15 C17 C18 3.2(12)
C16 C19 C20 C18 5.3(11)
C16 C19 C20 C21 -176.4(7)
C17 C15 C16 N4 178.9(7)
C17 C15 C16 C19 -3.5(11)
C17 C18 C20 C19 -5.8(12)
C17 C18 C20 C21 176.0(8)
C18 C20 C21 C22 -176.7(8)
C19 N5 C23 C22 1.8(11)
C19 N5 C23 C24 -173.6(7)
C19 C20 C21 C22 5.1(12)
C20 C21 C22 C23 -3.3(12)
C21 C22 C23 N5 -0.2(12)
C21 C22 C23 C24 175.0(8)
C22 C23 C24 N6 174.4(7)
C22 C23 C24 N8 -7.9(12)
C23 N5 C19 C16 173.0(6)
C23 N5 C19 C20 0.1(11)
C24 N6 N7 C25 -0.6(10)
C24 N8 C26 C25 -0.9(12)
C24 N8 C26 C27 177.5(7)
C25 C26 C27 C28 23.3(11)
C25 C26 C27 C33 -101.4(9)
C25 C26 C27 C34 140.9(8)
C26 N8 C24 N6 4.3(12)
C26 N8 C24 C23 -173.1(8)
C26 C25 C30 C29 10.7(11)
C26 C25 C30 C31 131.8(8)
C26 C25 C30 C32 -110.4(8)
C26 C27 C28 C29 -51.6(11)
C27 C28 C29 C30 62.9(12)
C28 C29 C30 C25 -39.0(11)
C28 C29 C30 C31 -160.1(8)
C28 C29 C30 C32 79.7(10)
C30 C25 C26 N8 174.2(8)
C30 C25 C26 C27 -4.2(12)
C33 C27 C28 C29 68.6(10)
C34 C27 C28 C29 -168.7(8)
C35 C36 C37 C38 -49.3(9)
C35 C36 C37 C43 -172.5(7)
C35 C36 C37 C44 69.5(9)
C36 C35 C40 C39 -41.8(9)
C36 C35 C40 C41 75.9(8)
C36 C35 C40 C42 -163.7(7)
C36 C37 C38 N11 -155.2(6)
C36 C37 C38 C39 25.4(10)
C37 C38 C39 N9 173.7(7)
C37 C38 C39 C40 -9.9(11)
C38 N11 C45 N10 0.4(11)
C38 N11 C45 C46 -177.2(6)
C38 C39 C40 C35 16.8(9)
C38 C39 C40 C41 -102.6(8)
C38 C39 C40 C42 138.8(7)
C39 N9 N10 Pr1 173.5(5)
C39 N9 N10 C45 1.0(9)
C40 C35 C36 C37 61.4(9)
C43 C37 C38 N11 -33.3(9)
C43 C37 C38 C39 147.4(7)
C44 C37 C38 N11 84.9(8)
C44 C37 C38 C39 -94.4(8)
C45 N11 C38 C37 -175.6(6)
C45 N11 C38 C39 3.8(9)
C45 C46 C47 C48 179.7(7)
C46 N12 C50 C49 1.6(10)
C46 N12 C50 C53 -176.6(6)
C46 C47 C48 C49 -1.1(11)
C47 C48 C49 C50 2.3(11)
C47 C48 C49 C51 178.2(7)
C48 C49 C50 N12 -2.6(10)
C48 C49 C50 C53 175.5(7)
C48 C49 C51 C52 -173.9(7)
C49 C50 C53 N13 -177.8(6)
C49 C50 C53 C54 -3.3(10)
C49 C51 C52 C54 0.6(11)
C50 N12 C46 C45 -179.9(6)
C50 N12 C46 C47 -0.2(10)
C50 C49 C51 C52 2.0(11)
C50 C53 C54 C52 5.7(10)
C50 C53 C54 C55 -174.4(6)
C51 C49 C50 N12 -178.7(7)
C51 C49 C50 C53 -0.5(10)
C51 C52 C54 C53 -4.4(11)
C51 C52 C54 C55 175.7(8)
C52 C54 C55 C56 -176.4(7)
C53 N13 C57 C56 1.4(10)
C53 N13 C57 C58 -175.1(6)
C53 C54 C55 C56 3.7(11)
C54 C55 C56 C57 -4.6(11)
C55 C56 C57 N13 2.1(11)
C55 C56 C57 C58 178.4(7)
C56 C57 C58 N14 -165.5(7)
C56 C57 C58 N16 16.8(10)
C57 N13 C53 C50 172.0(6)
C57 N13 C53 C54 -2.4(10)
C58 N14 N15 C59 3.0(9)
C58 N16 C60 C59 0.2(10)
C58 N16 C60 C61 -169.3(7)
C59 C60 C61 C62 23.0(10)
C59 C60 C61 C67 -99.2(9)
C59 C60 C61 C68 143.6(7)
C60 N16 C58 N14 5.6(10)
C60 N16 C58 C57 -176.9(6)
C60 C59 C64 C63 29.5(10)
C60 C59 C64 C65 148.8(7)
C60 C59 C64 C66 -91.3(9)
C60 C61 C62 C63 -46.3(9)
C61 C62 C63 C64 63.3(9)
C62 C63 C64 C59 -51.3(8)
C62 C63 C64 C65 -171.5(6)
C62 C63 C64 C66 68.0(9)
C64 C59 C60 N16 174.2(6)
C64 C59 C60 C61 -16.5(11)
C67 C61 C62 C63 73.5(9)
C68 C61 C62 C63 -167.1(7)
Pr2 O4 N18 O5 0.3(6)
Pr2 O4 N18 O6 179.1(6)
Pr2 O5 N18 O4 -0.3(6)
Pr2 O5 N18 O6 -179.1(6)
Pr2 O7 N19 O8 0.9(7)
Pr2 O7 N19 O9 178.3(7)
Pr2 O8 N19 O7 -0.9(7)
Pr2 O8 N19 O9 -178.1(8)
Pr2 O10 N20 O11 -5.2(8)
Pr2 O10 N20 O12 173.3(7)
Pr2 O11 N20 O10 5.3(8)
Pr2 O11 N20 O12 -173.1(8)
Pr2 O13 N21 O14 -2.0(8)
Pr2 O13 N21 O15 177.2(7)
Pr2 O14 N21 O13 1.9(8)
Pr2 O14 N21 O15 -177.2(7)
Pr2 O16 N22 O17 7.4(7)
Pr2 O16 N22 O18 -175.0(7)
Pr2 O17 N22 O16 -7.1(7)
Pr2 O17 N22 O18 175.3(7)
O4 Pr2 O5 N18 0.2(4)
O4 Pr2 O7 N19 -39.7(5)
O4 Pr2 O8 N19 145.8(5)
O4 Pr2 O10 N20 174.6(5)
O4 Pr2 O11 N20 -11.8(6)
O4 Pr2 O13 N21 -67.3(5)
O4 Pr2 O14 N21 103.4(5)
O4 Pr2 O16 N22 -73.0(7)
O4 Pr2 O17 N22 161.0(4)
O4 Pr2 N18 O5 -179.7(7)
O4 Pr2 N18 O6 -58(36)
O4 Pr2 N19 O7 145.5(5)
O4 Pr2 N19 O8 -33.6(5)
O4 Pr2 N19 O9 116(12)
O4 Pr2 N20 O10 -5.0(4)
O4 Pr2 N20 O11 169.6(5)
O4 Pr2 N20 O12 -96(7)
O4 Pr2 N21 O13 111.0(5)
O4 Pr2 N21 O14 -71.1(5)
O4 Pr2 N21 O15 41(15)
O4 Pr2 N22 O16 144.2(4)
O4 Pr2 N22 O17 -27.9(6)
O4 Pr2 N22 O18 -152(7)
O5 Pr2 O4 N18 -0.2(4)
O5 Pr2 O7 N19 -75.7(5)
O5 Pr2 O8 N19 93.2(5)
O5 Pr2 O10 N20 151.3(4)
O5 Pr2 O11 N20 -71.2(7)
O5 Pr2 O13 N21 -28.1(6)
O5 Pr2 O14 N21 155.3(5)
O5 Pr2 O16 N22 -1.1(5)
O5 Pr2 O17 N22 -172.9(5)
O5 Pr2 N18 O4 179.7(7)
O5 Pr2 N18 O6 121(36)
O5 Pr2 N19 O7 99.2(5)
O5 Pr2 N19 O8 -79.8(5)
O5 Pr2 N19 O9 70(12)
O5 Pr2 N20 O10 -38.3(6)
O5 Pr2 N20 O11 136.3(5)
O5 Pr2 N20 O12 -130(7)
O5 Pr2 N21 O13 156.9(5)
O5 Pr2 N21 O14 -25.1(5)
O5 Pr2 N21 O15 87(15)
O5 Pr2 N22 O16 179.1(5)
O5 Pr2 N22 O17 7.0(5)
O5 Pr2 N22 O18 -117(7)
O7 Pr2 O4 N18 -48.7(5)
O7 Pr2 O5 N18 138.4(4)
O7 Pr2 O8 N19 0.5(4)
O7 Pr2 O10 N20 61.4(5)
O7 Pr2 O11 N20 -130.0(5)
O7 Pr2 O13 N21 125.4(5)
O7 Pr2 O14 N21 -140.9(5)
O7 Pr2 O16 N22 69.1(5)
O7 Pr2 O17 N22 -87.0(5)
O7 Pr2 N18 O4 137.8(4)
O7 Pr2 N18 O5 -41.9(4)
O7 Pr2 N18 O6 79(36)
O7 Pr2 N19 O8 -179.1(8)
O7 Pr2 N19 O9 -29(12)
O7 Pr2 N20 O10 -124.5(4)
O7 Pr2 N20 O11 50.1(5)
O7 Pr2 N20 O12 144(7)
O7 Pr2 N21 O13 -103.9(6)
O7 Pr2 N21 O14 74.0(7)
O7 Pr2 N21 O15 -174(15)
O7 Pr2 N22 O16 -104.1(5)
O7 Pr2 N22 O17 83.8(4)
O7 Pr2 N22 O18 -40(7)
O8 Pr2 O4 N18 -78.9(4)
O8 Pr2 O5 N18 86.8(4)
O8 Pr2 O7 N19 -0.5(4)
O8 Pr2 O10 N20 91.1(5)
O8 Pr2 O11 N20 -78.4(5)
O8 Pr2 O13 N21 -137.0(5)
O8 Pr2 O14 N21 123.8(5)
O8 Pr2 O16 N22 91.7(5)
O8 Pr2 O17 N22 -109.8(4)
O8 Pr2 N18 O4 94.3(4)
O8 Pr2 N18 O5 -85.4(4)
O8 Pr2 N18 O6 36(36)
O8 Pr2 N19 O7 179.1(8)
O8 Pr2 N19 O9 150(13)
O8 Pr2 N20 O10 -80.2(4)
O8 Pr2 N20 O11 94.4(5)
O8 Pr2 N20 O12 -172(7)
O8 Pr2 N21 O13 77.6(7)
O8 Pr2 N21 O14 -104.4(6)
O8 Pr2 N21 O15 8(15)
O8 Pr2 N22 O16 -104.4(5)
O8 Pr2 N22 O17 83.6(5)
O8 Pr2 N22 O18 -41(7)
O10 Pr2 O4 N18 -152.3(4)
O10 Pr2 O5 N18 28.3(5)
O10 Pr2 O7 N19 36.3(5)
O10 Pr2 O8 N19 -143.2(5)
O10 Pr2 O11 N20 -3.0(4)
O10 Pr2 O13 N21 -133.8(5)
O10 Pr2 O14 N21 43.5(5)
O10 Pr2 O16 N22 177.4(4)
O10 Pr2 O17 N22 13.6(14)
O10 Pr2 N18 O4 25.5(4)
O10 Pr2 N18 O5 -154.2(4)
O10 Pr2 N18 O6 -33(36)
O10 Pr2 N19 O7 -146.6(5)
O10 Pr2 N19 O8 34.3(5)
O10 Pr2 N19 O9 -176(12)
O10 Pr2 N20 O11 174.6(8)
O10 Pr2 N20 O12 -91(7)
O10 Pr2 N21 O13 43.0(5)
O10 Pr2 N21 O14 -139.0(5)
O10 Pr2 N21 O15 -27(15)
O10 Pr2 N22 O16 -4.0(6)
O10 Pr2 N22 O17 -176.0(4)
O10 Pr2 N22 O18 60(7)
O11 Pr2 O4 N18 -145.0(4)
O11 Pr2 O5 N18 79.4(6)
O11 Pr2 O7 N19 77.7(5)
O11 Pr2 O8 N19 -90.8(5)
O11 Pr2 O10 N20 3.0(4)
O11 Pr2 O13 N21 174.4(5)
O11 Pr2 O14 N21 -9.5(6)
O11 Pr2 O16 N22 153.8(5)
O11 Pr2 O17 N22 -20.8(5)
O11 Pr2 N18 O4 48.1(5)
O11 Pr2 N18 O5 -131.6(4)
O11 Pr2 N18 O6 -10(36)
O11 Pr2 N19 O7 -97.7(5)
O11 Pr2 N19 O8 83.2(5)
O11 Pr2 N19 O9 -127(12)
O11 Pr2 N20 O10 -174.6(8)
O11 Pr2 N20 O12 94(7)
O11 Pr2 N21 O13 -5.6(5)
O11 Pr2 N21 O14 172.3(5)
O11 Pr2 N21 O15 -75(15)
O11 Pr2 N22 O16 -25.7(5)
O11 Pr2 N22 O17 162.3(4)
O11 Pr2 N22 O18 38(7)
O13 Pr2 O4 N18 138.5(4)
O13 Pr2 O5 N18 -54.6(5)
O13 Pr2 O7 N19 125.7(5)
O13 Pr2 O8 N19 -140.0(5)
O13 Pr2 O10 N20 -86.8(5)
O13 Pr2 O11 N20 72.3(5)
O13 Pr2 O14 N21 -1.1(4)
O13 Pr2 O16 N22 -125.6(5)
O13 Pr2 O17 N22 62.8(5)
O13 Pr2 N18 O4 -44.6(4)
O13 Pr2 N18 O5 135.7(4)
O13 Pr2 N18 O6 -103(36)
O13 Pr2 N19 O7 -105.6(6)
O13 Pr2 N19 O8 75.3(7)
O13 Pr2 N19 O9 -135(12)
O13 Pr2 N20 O10 84.5(5)
O13 Pr2 N20 O11 -100.9(5)
O13 Pr2 N20 O12 -7(7)
O13 Pr2 N21 O14 177.9(8)
O13 Pr2 N21 O15 -70(15)
O13 Pr2 N22 O16 52.1(5)
O13 Pr2 N22 O17 -119.9(4)
O13 Pr2 N22 O18 116(7)
O14 Pr2 O4 N18 90.4(4)
O14 Pr2 O5 N18 -76.9(4)
O14 Pr2 O7 N19 -139.2(5)
O14 Pr2 O8 N19 125.6(5)
O14 Pr2 O10 N20 -121.6(4)
O14 Pr2 O11 N20 78.9(5)
O14 Pr2 O13 N21 1.2(5)
O14 Pr2 O16 N22 -75.2(5)
O14 Pr2 O17 N22 102.7(4)
O14 Pr2 N18 O4 -82.6(4)
O14 Pr2 N18 O5 97.7(4)
O14 Pr2 N18 O6 -141(36)
O14 Pr2 N19 O7 76.3(7)
O14 Pr2 N19 O8 -102.7(6)
O14 Pr2 N19 O9 47(13)
O14 Pr2 N20 O10 68.3(5)
O14 Pr2 N20 O11 -117.1(5)
O14 Pr2 N20 O12 -23(7)
O14 Pr2 N21 O13 -177.9(8)
O14 Pr2 N21 O15 112(15)
O14 Pr2 N22 O16 101.1(5)
O14 Pr2 N22 O17 -70.9(4)
O14 Pr2 N22 O18 165(7)
O16 Pr2 O4 N18 88.2(6)
O16 Pr2 O5 N18 -153.0(4)
O16 Pr2 O7 N19 155.2(5)
O16 Pr2 O8 N19 -28.5(5)
O16 Pr2 O10 N20 -27.4(5)
O16 Pr2 O11 N20 150.6(5)
O16 Pr2 O13 N21 95.7(5)
O16 Pr2 O14 N21 -77.4(5)
O16 Pr2 O17 N22 4.4(4)
O16 Pr2 N18 O4 -138.1(4)
O16 Pr2 N18 O5 42.2(6)
O16 Pr2 N18 O6 163(100)
O16 Pr2 N19 O7 -24.7(5)
O16 Pr2 N19 O8 156.2(4)
O16 Pr2 N19 O9 -54(12)
O16 Pr2 N20 O10 156.6(4)
O16 Pr2 N20 O11 -28.8(5)
O16 Pr2 N20 O12 65(7)
O16 Pr2 N21 O13 -78.9(5)
O16 Pr2 N21 O14 99.0(5)
O16 Pr2 N21 O15 -149(15)
O16 Pr2 N22 O17 -172.1(7)
O16 Pr2 N22 O18 64(7)
O17 Pr2 O4 N18 33.2(5)
O17 Pr2 O5 N18 -150.5(5)
O17 Pr2 O7 N19 -153.7(5)
O17 Pr2 O8 N19 28.4(5)
O17 Pr2 O10 N20 -35.6(13)
O17 Pr2 O11 N20 170.0(4)
O17 Pr2 O13 N21 53.8(5)
O17 Pr2 O14 N21 -126.5(5)
O17 Pr2 O16 N22 -4.4(4)
O17 Pr2 N18 O4 -151.4(4)
O17 Pr2 N18 O5 28.9(4)
O17 Pr2 N18 O6 150(36)
O17 Pr2 N19 O7 24.5(5)
O17 Pr2 N19 O8 -154.5(5)
O17 Pr2 N19 O9 -5(12)
O17 Pr2 N20 O10 170.0(4)
O17 Pr2 N20 O11 -15.4(7)
O17 Pr2 N20 O12 79(7)
O17 Pr2 N21 O13 -128.1(5)
O17 Pr2 N21 O14 49.8(5)
O17 Pr2 N21 O15 162(15)
O17 Pr2 N22 O16 172.1(7)
O17 Pr2 N22 O18 -124(7)
N18 Pr2 O7 N19 -58.9(5)
N18 Pr2 O8 N19 119.7(5)
N18 Pr2 O10 N20 163.1(5)
N18 Pr2 O11 N20 -33.0(6)
N18 Pr2 O13 N21 -49.8(5)
N18 Pr2 O14 N21 129.7(5)
N18 Pr2 O16 N22 -21.8(6)
N18 Pr2 O17 N22 174.8(4)
N18 Pr2 N19 O7 122.6(5)
N18 Pr2 N19 O8 -56.5(5)
N18 Pr2 N19 O9 93(12)
N18 Pr2 N20 O10 -18.7(5)
N18 Pr2 N20 O11 155.9(5)
N18 Pr2 N20 O12 -110(7)
N18 Pr2 N21 O13 133.8(5)
N18 Pr2 N21 O14 -48.2(5)
N18 Pr2 N21 O15 64(15)
N18 Pr2 N22 O16 165.9(4)
N18 Pr2 N22 O17 -6.2(5)
N18 Pr2 N22 O18 -130(7)
N20 Pr2 O4 N18 -150.0(4)
N20 Pr2 O5 N18 45.0(5)
N20 Pr2 O7 N19 58.5(5)
N20 Pr2 O8 N19 -116.6(5)
N20 Pr2 O13 N21 -160.4(5)
N20 Pr2 O14 N21 19.0(5)
N20 Pr2 O16 N22 166.0(5)
N20 Pr2 O17 N22 -13.2(6)
N20 Pr2 N18 O4 33.4(5)
N20 Pr2 N18 O5 -146.3(4)
N20 Pr2 N18 O6 -25(36)
N20 Pr2 N19 O7 -122.1(5)
N20 Pr2 N19 O8 58.8(5)
N20 Pr2 N19 O9 -151(12)
N20 Pr2 N21 O13 18.6(5)
N20 Pr2 N21 O14 -163.5(5)
N20 Pr2 N21 O15 -51(15)
N20 Pr2 N22 O16 -16.5(5)
N20 Pr2 N22 O17 171.5(4)
N20 Pr2 N22 O18 47(7)
